data_7014750
loop_
_publ_author_name
'Noro, Shin-Ichiro'
'Ohba, Tomonori'
'Fukuhara, Katsuo'
'Takahashi, Yukiko'
'Akutagawa, Tomoyuki'
'Nakamura, Takayoshi'

_publ_section_title
;
 Diverse structures and adsorption properties of quasi-Werner-type
 copper(ii) complexes with flexible and polar axial bonds.
;
_journal_issue 10
_journal_name_full 'Dalton transactions (Cambridge, England : 2003)'
_journal_page_first 2268
_journal_page_last 2274
_journal_paper_doi 10.1039/c0dt01129k
_journal_volume 40
_journal_year 2011
_chemical_formula_moiety 'C63 H86 Cu2 F24 N8 O5 P4 '
_chemical_formula_sum 'C63 H86 Cu2 F24 N8 O5 P4'
_chemical_formula_weight 1742.37
_space_group_IT_number 14
_symmetry_cell_setting monoclinic
_symmetry_Int_Tables_number 14
_symmetry_space_group_name_Hall '-P 2ybc'
_symmetry_space_group_name_H-M 'P 1 21/c 1'
_cell_angle_alpha 90.0000
_cell_angle_beta 102.5290(16)
_cell_angle_gamma 90.0000
_cell_formula_units_Z 4
_cell_length_a 15.8084(10)
_cell_length_b 15.7072(9)
_cell_length_c 33.2060(16)
_cell_measurement_reflns_used 35410
_cell_measurement_temperature 173.1
_cell_measurement_theta_max 27.5
_cell_measurement_theta_min 3.0
_cell_volume 8048.9(8)
_computing_cell_refinement PROCESS-AUTO
_computing_data_collection PROCESS-AUTO
_computing_data_reduction CrystalStructure
_computing_publication_material 'CrystalStructure 3.8'
_computing_structure_refinement CRYSTALS
_computing_structure_solution SIR2004
_diffrn_ambient_temperature 173.1
_diffrn_detector_area_resol_mean 10.00
_diffrn_measured_fraction_theta_full 0.996
_diffrn_measured_fraction_theta_max 0.996
_diffrn_measurement_device_type 'Rigaku RAXIS-RAPID'
_diffrn_measurement_method \w
_diffrn_radiation_type 'Mo K\a'
_diffrn_radiation_wavelength 0.71075
_diffrn_reflns_av_R_equivalents 0.073
_diffrn_reflns_limit_h_max 20
_diffrn_reflns_limit_h_min -20
_diffrn_reflns_limit_k_max 20
_diffrn_reflns_limit_k_min -18
_diffrn_reflns_limit_l_max 41
_diffrn_reflns_limit_l_min -43
_diffrn_reflns_number 77221
_diffrn_reflns_theta_full 27.49
_diffrn_reflns_theta_max 27.49
_exptl_absorpt_coefficient_mu 0.712
_exptl_absorpt_correction_type none
_exptl_crystal_colour purple
_exptl_crystal_density_diffrn 1.438
_exptl_crystal_density_method 'not measured'
_exptl_crystal_description platelet
_exptl_crystal_F_000 3576.00
_exptl_crystal_size_max 0.75
_exptl_crystal_size_mid 0.45
_exptl_crystal_size_min 0.13
_refine_diff_density_max 1.20
_refine_diff_density_min -1.02
_refine_ls_extinction_method none
_refine_ls_goodness_of_fit_ref 1.102
_refine_ls_hydrogen_treatment refall
_refine_ls_number_parameters 961
_refine_ls_number_reflns 7913
_refine_ls_R_factor_gt 0.0910
_refine_ls_shift/su_max 0.0014
_refine_ls_structure_factor_coef Fsqd
_refine_ls_weighting_details
;
Chebychev polynomial with 3 parameters (Carruthers & Watkin, 1979)
1077.1100 1478.8900 420.5950
;
_refine_ls_weighting_scheme calc
_refine_ls_wR_factor_ref 0.1290
_reflns_number_gt 7819
_reflns_number_total 18395
_reflns_threshold_expression F^2^>2.0\s(F^2^)
_cod_data_source_file C0DT01129K.TXT
_cod_data_source_block '_080603test'
_cod_original_cell_volume 8048.8(8)
_cod_original_formula_sum 'C63 H86 Cu2 F24 N8 O5 P4 '
_cod_database_code 7014750

loop_
_symmetry_equiv_pos_site_id
_symmetry_equiv_pos_as_xyz
1 +X,+Y,+Z
2 -X,1/2+Y,1/2-Z
3 -X,-Y,-Z
4 +X,1/2-Y,1/2+Z

loop_
_atom_site_label
_atom_site_type_symbol
_atom_site_fract_x
_atom_site_fract_y
_atom_site_fract_z
_atom_site_U_iso_or_equiv
_atom_site_adp_type
_atom_site_occupancy
_atom_site_symmetry_multiplicity
_atom_site_calc_flag
_atom_site_refinement_flags
_atom_site_disorder_assembly
_atom_site_disorder_group
Cu(1) Cu 0.55339(6) 0.30729(6) -0.13184(3) 0.0386(2) Uani 1.00 1 d . . .
Cu(2) Cu 0.95145(5) 0.20467(5) 0.13388(3) 0.0320(2) Uani 1.00 1 d . . .
P(1) P 0.49920(14) 0.31028(16) -0.26099(6) 0.0475(6) Uani 1.00 1 d . . .
P(2) P 0.62931(14) 0.31048(18) -0.00305(7) 0.0557(6) Uani 1.00 1 d . . .
P(3) P 1.00637(14) 0.19902(14) 0.26354(6) 0.0431(5) Uani 1.00 1 d . . .
P(4) P 0.85084(16) -0.13578(18) 0.00314(7) 0.0625(7) Uani 1.00 1 d . . .
F(1) F 0.5212(2) 0.3062(2) -0.21111(11) 0.0478(12) Uani 1.00 1 d . . .
F(2) F 0.4777(3) 0.3150(3) -0.31015(14) 0.0803(18) Uani 1.00 1 d . . .
F(3) F 0.4050(4) 0.3302(8) -0.26020(18) 0.168(3) Uani 1.00 1 d . . .
F(4) F 0.5929(4) 0.2933(7) -0.26058(19) 0.163(3) Uani 1.00 1 d . . .
F(5) F 0.5177(7) 0.4066(5) -0.25906(19) 0.163(3) Uani 1.00 1 d . . .
F(6) F 0.4792(9) 0.2163(5) -0.26205(19) 0.192(4) Uani 1.00 1 d . . .
F(7) F 0.5991(3) 0.3100(3) -0.05212(13) 0.0631(15) Uani 1.00 1 d . . .
F(8) F 0.6576(4) 0.3077(6) 0.04536(17) 0.127(2) Uani 1.00 1 d . . .
F(9) F 0.5412(5) 0.3380(10) 0.0003(2) 0.218(5) Uani 1.00 1 d . . .
F(10) F 0.7158(5) 0.2808(11) -0.0072(2) 0.239(5) Uani 1.00 1 d . . .
F(11) F 0.6602(12) 0.3977(6) -0.0032(3) 0.267(7) Uani 1.00 1 d . . .
F(12) F 0.6000(11) 0.2225(6) -0.0038(2) 0.249(6) Uani 1.00 1 d . . .
F(13) F 0.9836(2) 0.2045(2) 0.21378(11) 0.0427(11) Uani 1.00 1 d . . .
F(14) F 1.0288(3) 0.1918(4) 0.31230(13) 0.0811(18) Uani 1.00 1 d . . .
F(15) F 0.9105(4) 0.2014(9) 0.2627(2) 0.176(4) Uani 1.00 1 d . . .
F(16) F 1.0997(4) 0.2009(11) 0.26338(18) 0.228(5) Uani 1.00 1 d . . .
F(17) F 1.0045(10) 0.2950(4) 0.2653(2) 0.208(5) Uani 1.00 1 d . . .
F(18) F 1.0000(9) 0.1043(4) 0.26057(19) 0.196(4) Uani 1.00 1 d . . .
F(19) F 0.8123(5) -0.0730(5) -0.0325(2) 0.125(2) Uani 1.00 1 d . . .
F(20) F 0.9038(6) -0.1867(6) 0.0397(2) 0.156(3) Uani 1.00 1 d . . .
F(21) F 0.8200(8) -0.0735(7) 0.0333(2) 0.194(5) Uani 1.00 1 d . . .
F(22) F 0.8932(6) -0.1908(5) -0.0259(2) 0.151(3) Uani 1.00 1 d . . .
F(23) F 0.9336(6) -0.0825(7) 0.0069(4) 0.211(5) Uani 1.00 1 d . . .
F(24) F 0.7729(6) -0.1801(10) 0.0027(6) 0.307(8) Uani 1.00 1 d . . .
O(1) O 0.9143(3) 0.2158(3) 0.05923(14) 0.0434(14) Uani 1.00 1 d . . .
O(2) O 0.7584(7) 0.1283(7) -0.1970(3) 0.145(3) Uiso 1.00 1 d . . .
O(3) O 0.7311(8) 0.5713(8) -0.0396(3) 0.166(4) Uiso 1.00 1 d . . .
O(4) O 0.1453(7) 0.4373(7) 0.1954(3) 0.152(3) Uiso 1.00 1 d . . .
O(5) O 0.4258(7) 0.0592(6) -0.0324(3) 0.140(3) Uiso 1.00 1 d . . .
N(1) N 0.5077(3) 0.4277(4) -0.13065(19) 0.0414(18) Uani 1.00 1 d . . .
N(2) N 0.6714(3) 0.3526(4) -0.13268(19) 0.0415(18) Uani 1.00 1 d . . .
N(3) N 0.5984(3) 0.1866(4) -0.13259(18) 0.0407(17) Uani 1.00 1 d . . .
N(4) N 0.4350(3) 0.2618(3) -0.13141(17) 0.0377(17) Uani 1.00 1 d . . .
N(5) N 0.9021(3) 0.3223(3) 0.13682(17) 0.0339(15) Uani 1.00 1 d . . .
N(6) N 1.0706(3) 0.2514(3) 0.13713(17) 0.0354(16) Uani 1.00 1 d . . .
N(7) N 0.9989(3) 0.0861(3) 0.13317(16) 0.0330(16) Uani 1.00 1 d . . .
N(8) N 0.8348(3) 0.1533(3) 0.13451(17) 0.0365(16) Uani 1.00 1 d . . .
C(1) C 0.5036(5) 0.4795(5) -0.1628(2) 0.048(2) Uani 1.00 1 d . . .
C(2) C 0.4766(5) 0.5625(5) -0.1629(2) 0.049(2) Uani 1.00 1 d . . .
C(3) C 0.4525(4) 0.5972(4) -0.1282(2) 0.042(2) Uani 1.00 1 d . . .
C(4) C 0.4555(5) 0.5415(5) -0.0951(2) 0.049(2) Uani 1.00 1 d . . .
C(5) C 0.4830(5) 0.4581(5) -0.0973(2) 0.047(2) Uani 1.00 1 d . . .
C(6) C 0.4239(6) 0.6862(5) -0.1267(3) 0.069(3) Uani 1.00 1 d . . .
C(7) C 0.7114(4) 0.4089(5) -0.1033(2) 0.045(2) Uani 1.00 1 d . . .
C(8) C 0.7947(5) 0.4353(5) -0.1005(2) 0.056(2) Uani 1.00 1 d . . .
C(9) C 0.8406(5) 0.4078(5) -0.1291(3) 0.058(2) Uani 1.00 1 d . . .
C(10) C 0.8004(5) 0.3535(5) -0.1604(2) 0.050(2) Uani 1.00 1 d . . .
C(11) C 0.7166(5) 0.3271(5) -0.1604(2) 0.044(2) Uani 1.00 1 d . . .
C(12) C 0.9346(6) 0.4343(7) -0.1255(4) 0.102(4) Uani 1.00 1 d . . .
C(13) C 0.6640(5) 0.1600(5) -0.1029(2) 0.051(2) Uani 1.00 1 d . . .
C(14) C 0.6951(5) 0.0800(6) -0.1018(2) 0.065(2) Uani 1.00 1 d . . .
C(15) C 0.6595(5) 0.0206(5) -0.1320(2) 0.053(2) Uani 1.00 1 d . . .
C(16) C 0.5913(4) 0.0496(5) -0.1630(2) 0.046(2) Uani 1.00 1 d . . .
C(17) C 0.5629(5) 0.1313(5) -0.1621(2) 0.044(2) Uani 1.00 1 d . . .
C(18) C 0.6942(7) -0.0688(6) -0.1313(3) 0.085(3) Uani 1.00 1 d . . .
C(19) C 0.3696(4) 0.2713(4) -0.1639(2) 0.040(2) Uani 1.00 1 d . . .
C(20) C 0.2867(4) 0.2411(5) -0.1647(2) 0.044(2) Uani 1.00 1 d . . .
C(21) C 0.2691(4) 0.2007(4) -0.1306(2) 0.041(2) Uani 1.00 1 d . . .
C(22) C 0.3370(5) 0.1903(5) -0.0964(2) 0.050(2) Uani 1.00 1 d . . .
C(23) C 0.4187(4) 0.2213(5) -0.0981(2) 0.045(2) Uani 1.00 1 d . . .
C(24) C 0.1810(5) 0.1680(5) -0.1302(2) 0.058(2) Uani 1.00 1 d . . .
C(25) C 0.8290(4) 0.3463(4) 0.1103(2) 0.041(2) Uani 1.00 1 d . . .
C(26) C 0.7919(5) 0.4229(4) 0.1117(2) 0.046(2) Uani 1.00 1 d . . .
C(27) C 0.8283(5) 0.4828(5) 0.1416(2) 0.050(2) Uani 1.00 1 d . . .
C(28) C 0.9037(5) 0.4584(5) 0.1694(2) 0.047(2) Uani 1.00 1 d . . .
C(29) C 0.9378(4) 0.3792(4) 0.1656(2) 0.039(2) Uani 1.00 1 d . . .
C(30) C 0.7863(7) 0.5684(5) 0.1447(3) 0.079(3) Uani 1.00 1 d . . .
C(31) C 1.0867(4) 0.3014(5) 0.1064(2) 0.044(2) Uani 1.00 1 d . . .
C(32) C 1.1696(5) 0.3254(5) 0.1044(2) 0.051(2) Uani 1.00 1 d . . .
C(33) C 1.2386(5) 0.3020(6) 0.1345(3) 0.060(2) Uani 1.00 1 d . . .
C(34) C 1.2217(4) 0.2532(5) 0.1671(2) 0.048(2) Uani 1.00 1 d . . .
C(35) C 1.1378(4) 0.2303(4) 0.1669(2) 0.038(2) Uani 1.00 1 d . . .
C(36) C 1.3298(5) 0.3258(7) 0.1322(3) 0.090(3) Uani 1.00 1 d . . .
C(37) C 1.0349(4) 0.0622(4) 0.1017(2) 0.037(2) Uani 1.00 1 d . . .
C(38) C 1.0597(5) -0.0216(4) 0.0972(2) 0.042(2) Uani 1.00 1 d . . .
C(39) C 1.0512(5) -0.0822(4) 0.1256(2) 0.041(2) Uani 1.00 1 d . . .
C(40) C 1.0171(4) -0.0552(4) 0.1595(2) 0.041(2) Uani 1.00 1 d . . .
C(41) C 0.9921(4) 0.0284(4) 0.1617(2) 0.038(2) Uani 1.00 1 d . . .
C(42) C 1.0766(5) -0.1739(4) 0.1217(2) 0.057(2) Uani 1.00 1 d . . .
C(43) C 0.7977(5) 0.0978(5) 0.1056(2) 0.051(2) Uani 1.00 1 d . . .
C(44) C 0.7197(5) 0.0577(5) 0.1060(2) 0.059(2) Uani 1.00 1 d . . .
C(45) C 0.6760(5) 0.0767(5) 0.1370(3) 0.059(2) Uani 1.00 1 d . . .
C(46) C 0.7148(5) 0.1356(5) 0.1662(2) 0.054(2) Uani 1.00 1 d . . .
C(47) C 0.7925(4) 0.1722(4) 0.1646(2) 0.039(2) Uani 1.00 1 d . . .
C(48) C 0.5902(6) 0.0376(8) 0.1387(4) 0.107(4) Uani 1.00 1 d . . .
C(49) C 0.8706(7) 0.1404(6) -0.0039(3) 0.078(3) Uani 1.00 1 d . . .
C(50) C 0.9018(4) 0.2191(4) 0.0221(2) 0.042(2) Uani 1.00 1 d . . .
C(51) C 0.9198(6) 0.2969(6) -0.0007(3) 0.077(3) Uani 1.00 1 d . . .
C(52) C 0.7459(11) 0.1297(11) -0.2715(4) 0.155(6) Uiso 1.00 1 d . . .
C(53) C 0.7567(8) 0.0987(8) -0.2314(4) 0.101(3) Uiso 1.00 1 d . . .
C(54) C 0.7601(12) -0.0045(11) -0.2354(5) 0.171(6) Uiso 1.00 1 d . . .
C(55) C 0.6703(11) 0.6136(12) 0.0138(5) 0.163(6) Uiso 1.00 1 d . . .
C(56) C 0.7480(9) 0.5889(9) -0.0006(4) 0.107(4) Uiso 1.00 1 d . . .
C(57) C 0.8311(14) 0.5907(14) 0.0264(6) 0.208(8) Uiso 1.00 1 d . . .
C(58) C 0.1795(13) 0.4561(13) 0.2691(5) 0.189(7) Uiso 1.00 1 d . . .
C(59) C 0.2007(11) 0.4486(10) 0.2309(5) 0.132(5) Uiso 1.00 1 d . . .
C(60) C 0.3005(12) 0.4615(12) 0.2291(5) 0.180(7) Uiso 1.00 1 d . . .
C(61) C 0.4390(12) 0.1277(12) 0.0331(5) 0.181(7) Uiso 1.00 1 d . . .
C(62) C 0.4153(9) 0.0556(9) 0.0049(4) 0.110(4) Uiso 1.00 1 d . . .
C(63) C 0.3787(13) -0.0184(13) 0.0173(5) 0.189(7) Uiso 1.00 1 d . . .
H(1) H 0.5204 0.4576 -0.1865 0.058 Uiso 1.00 1 c R . .
H(2) H 0.4739 0.5968 -0.1867 0.061 Uiso 1.00 1 c R . .
H(3) H 0.4385 0.5609 -0.0710 0.059 Uiso 1.00 1 c R . .
H(4) H 0.4855 0.4215 -0.0743 0.057 Uiso 1.00 1 c R . .
H(5) H 0.4726 0.7216 -0.1166 0.086 Uiso 1.00 1 c R . .
H(6) H 0.3843 0.6905 -0.1089 0.086 Uiso 1.00 1 c R . .
H(7) H 0.3962 0.7038 -0.1537 0.086 Uiso 1.00 1 c R . .
H(8) H 0.6798 0.4301 -0.0841 0.055 Uiso 1.00 1 c R . .
H(9) H 0.8206 0.4732 -0.0790 0.068 Uiso 1.00 1 c R . .
H(10) H 0.8289 0.3353 -0.1813 0.064 Uiso 1.00 1 c R . .
H(11) H 0.6894 0.2889 -0.1815 0.054 Uiso 1.00 1 c R . .
H(12) H 0.9355 0.4853 -0.1408 0.125 Uiso 1.00 1 c R . .
H(13) H 0.9654 0.3911 -0.1363 0.125 Uiso 1.00 1 c R . .
H(14) H 0.9611 0.4441 -0.0974 0.125 Uiso 1.00 1 c R . .
H(15) H 0.6891 0.1984 -0.0815 0.060 Uiso 1.00 1 c R . .
H(16) H 0.7420 0.0636 -0.0801 0.072 Uiso 1.00 1 c R . .
H(17) H 0.5643 0.0124 -0.1845 0.054 Uiso 1.00 1 c R . .
H(18) H 0.5166 0.1505 -0.1835 0.053 Uiso 1.00 1 c R . .
H(19) H 0.7390 -0.0706 -0.1463 0.099 Uiso 1.00 1 c R . .
H(20) H 0.6488 -0.1063 -0.1437 0.099 Uiso 1.00 1 c R . .
H(21) H 0.7168 -0.0859 -0.1036 0.099 Uiso 1.00 1 c R . .
H(22) H 0.3802 0.3005 -0.1874 0.049 Uiso 1.00 1 c R . .
H(23) H 0.2423 0.2470 -0.1890 0.052 Uiso 1.00 1 c R . .
H(24) H 0.3280 0.1619 -0.0724 0.058 Uiso 1.00 1 c R . .
H(25) H 0.4650 0.2149 -0.0747 0.053 Uiso 1.00 1 c R . .
H(26) H 0.1478 0.2113 -0.1210 0.069 Uiso 1.00 1 c R . .
H(27) H 0.1860 0.1206 -0.1121 0.069 Uiso 1.00 1 c R . .
H(28) H 0.1531 0.1508 -0.1573 0.069 Uiso 1.00 1 c R . .
H(29) H 0.8022 0.3070 0.0896 0.049 Uiso 1.00 1 c R . .
H(30) H 0.7409 0.4369 0.0918 0.054 Uiso 1.00 1 c R . .
H(31) H 0.9311 0.4965 0.1905 0.057 Uiso 1.00 1 c R . .
H(32) H 0.9897 0.3634 0.1845 0.046 Uiso 1.00 1 c R . .
H(33) H 0.8090 0.6082 0.1282 0.091 Uiso 1.00 1 c R . .
H(34) H 0.7977 0.5877 0.1724 0.091 Uiso 1.00 1 c R . .
H(35) H 0.7255 0.5632 0.1346 0.091 Uiso 1.00 1 c R . .
H(36) H 1.0395 0.3200 0.0854 0.053 Uiso 1.00 1 c R . .
H(37) H 1.1785 0.3587 0.0818 0.062 Uiso 1.00 1 c R . .
H(38) H 1.2677 0.2366 0.1892 0.056 Uiso 1.00 1 c R . .
H(39) H 1.1272 0.1971 0.1893 0.046 Uiso 1.00 1 c R . .
H(40) H 1.3536 0.2818 0.1184 0.108 Uiso 1.00 1 c R . .
H(41) H 1.3639 0.3321 0.1594 0.108 Uiso 1.00 1 c R . .
H(42) H 1.3298 0.3777 0.1176 0.108 Uiso 1.00 1 c R . .
H(43) H 1.0434 0.1035 0.0821 0.045 Uiso 1.00 1 c R . .
H(44) H 1.0833 -0.0370 0.0742 0.052 Uiso 1.00 1 c R . .
H(45) H 1.0111 -0.0947 0.1803 0.049 Uiso 1.00 1 c R . .
H(46) H 0.9698 0.0456 0.1847 0.046 Uiso 1.00 1 c R . .
H(47) H 1.0289 -0.2050 0.1062 0.068 Uiso 1.00 1 c R . .
H(48) H 1.0944 -0.1987 0.1483 0.068 Uiso 1.00 1 c R . .
H(49) H 1.1233 -0.1756 0.1079 0.068 Uiso 1.00 1 c R . .
H(50) H 0.8258 0.0859 0.0837 0.061 Uiso 1.00 1 c R . .
H(51) H 0.6955 0.0179 0.0852 0.072 Uiso 1.00 1 c R . .
H(52) H 0.6868 0.1500 0.1878 0.067 Uiso 1.00 1 c R . .
H(53) H 0.8174 0.2122 0.1853 0.047 Uiso 1.00 1 c R . .
H(54) H 0.5441 0.0718 0.1241 0.133 Uiso 1.00 1 c R . .
H(55) H 0.5862 0.0334 0.1668 0.133 Uiso 1.00 1 c R . .
H(56) H 0.5865 -0.0177 0.1268 0.133 Uiso 1.00 1 c R . .
H(57) H 0.9195 0.1097 -0.0084 0.093 Uiso 1.00 1 c R . .
H(58) H 0.8355 0.1570 -0.0296 0.093 Uiso 1.00 1 c R . .
H(59) H 0.8379 0.1052 0.0104 0.093 Uiso 1.00 1 c R . .
H(60) H 0.8701 0.3326 -0.0063 0.094 Uiso 1.00 1 c R . .
H(61) H 0.9335 0.2794 -0.0259 0.094 Uiso 1.00 1 c R . .
H(62) H 0.9674 0.3274 0.0153 0.094 Uiso 1.00 1 c R . .
H(63) H 0.6859 0.1274 -0.2840 0.186 Uiso 1.00 1 c R . .
H(64) H 0.7773 0.0963 -0.2871 0.186 Uiso 1.00 1 c R . .
H(65) H 0.7653 0.1870 -0.2707 0.186 Uiso 1.00 1 c R . .
H(66) H 0.8187 -0.0227 -0.2312 0.205 Uiso 1.00 1 c R . .
H(67) H 0.7299 -0.0207 -0.2622 0.205 Uiso 1.00 1 c R . .
H(68) H 0.7336 -0.0304 -0.2154 0.205 Uiso 1.00 1 c R . .
H(69) H 0.6629 0.6736 0.0116 0.196 Uiso 1.00 1 c R . .
H(70) H 0.6757 0.5967 0.0417 0.196 Uiso 1.00 1 c R . .
H(71) H 0.6215 0.5863 -0.0029 0.196 Uiso 1.00 1 c R . .
H(72) H 0.8441 0.5353 0.0375 0.249 Uiso 1.00 1 c R . .
H(73) H 0.8330 0.6302 0.0483 0.249 Uiso 1.00 1 c R . .
H(74) H 0.8724 0.6065 0.0109 0.249 Uiso 1.00 1 c R . .
H(75) H 0.1686 0.5140 0.2746 0.227 Uiso 1.00 1 c R . .
H(76) H 0.2265 0.4356 0.2896 0.227 Uiso 1.00 1 c R . .
H(77) H 0.1293 0.4231 0.2693 0.227 Uiso 1.00 1 c R . .
H(78) H 0.3291 0.4080 0.2310 0.216 Uiso 1.00 1 c R . .
H(79) H 0.3284 0.4971 0.2511 0.216 Uiso 1.00 1 c R . .
H(80) H 0.3028 0.4876 0.2035 0.216 Uiso 1.00 1 c R . .
H(81) H 0.4977 0.1242 0.0476 0.217 Uiso 1.00 1 c R . .
H(82) H 0.4021 0.1280 0.0522 0.217 Uiso 1.00 1 c R . .
H(83) H 0.4307 0.1787 0.0173 0.217 Uiso 1.00 1 c R . .
H(84) H 0.3177 -0.0108 0.0120 0.227 Uiso 1.00 1 c R . .
H(85) H 0.4003 -0.0270 0.0460 0.227 Uiso 1.00 1 c R . .
H(86) H 0.3920 -0.0666 0.0025 0.227 Uiso 1.00 1 c R . .

loop_
_atom_site_aniso_label
_atom_site_aniso_U_11
_atom_site_aniso_U_22
_atom_site_aniso_U_33
_atom_site_aniso_U_12
_atom_site_aniso_U_13
_atom_site_aniso_U_23
Cu(1) 0.0249(4) 0.0458(5) 0.0458(5) 0.0010(4) 0.0088(3) -0.0084(4)
Cu(2) 0.0254(4) 0.0294(4) 0.0415(4) -0.0010(4) 0.0077(3) -0.0036(4)
P(1) 0.0453(12) 0.0657(15) 0.0308(10) 0.0061(11) 0.0066(9) -0.0031(9)
P(2) 0.0354(11) 0.0812(18) 0.0478(12) 0.0046(11) 0.0031(9) -0.0218(12)
P(3) 0.0472(13) 0.0495(12) 0.0323(10) -0.0027(10) 0.0077(9) -0.0033(9)
P(4) 0.0519(14) 0.0825(17) 0.0553(13) 0.0094(13) 0.0163(11) 0.0103(12)
F(1) 0.048(2) 0.064(2) 0.030(2) 0.000(2) 0.0048(18) -0.004(2)
F(2) 0.096(4) 0.107(4) 0.037(2) 0.014(3) 0.011(2) -0.005(2)
F(3) 0.059(4) 0.379(15) 0.061(3) 0.066(6) 0.005(3) 0.008(6)
F(4) 0.084(4) 0.342(14) 0.069(4) 0.091(7) 0.030(3) 0.031(6)
F(5) 0.316(13) 0.102(5) 0.054(3) -0.050(7) 0.004(5) 0.006(3)
F(6) 0.413(17) 0.095(5) 0.056(4) -0.093(8) 0.024(6) -0.018(3)
F(7) 0.067(3) 0.078(3) 0.040(2) 0.012(2) 0.004(2) -0.009(2)
F(8) 0.091(4) 0.229(9) 0.050(3) 0.019(5) -0.006(3) -0.034(4)
F(9) 0.101(6) 0.46(2) 0.092(5) 0.112(9) 0.024(4) -0.043(8)
F(10) 0.072(4) 0.52(2) 0.110(6) 0.125(9) -0.018(4) -0.076(9)
F(11) 0.51(2) 0.132(8) 0.146(8) -0.176(12) 0.034(11) -0.047(6)
F(12) 0.47(2) 0.135(8) 0.104(6) -0.094(12) -0.008(10) 0.036(6)
F(13) 0.043(2) 0.057(2) 0.0267(19) -0.002(2) 0.0049(17) -0.0015(19)
F(14) 0.101(4) 0.108(4) 0.033(2) -0.010(3) 0.009(2) -0.001(2)
F(15) 0.080(4) 0.384(16) 0.071(4) 0.028(7) 0.032(3) 0.055(6)
F(16) 0.056(4) 0.57(2) 0.049(3) -0.054(8) 0.000(3) 0.005(7)
F(17) 0.47(2) 0.071(4) 0.068(4) -0.022(8) 0.033(7) -0.021(3)
F(18) 0.433(17) 0.056(4) 0.058(4) -0.019(6) -0.039(6) 0.008(3)
F(19) 0.142(6) 0.138(6) 0.090(4) 0.035(5) 0.014(4) 0.045(4)
F(20) 0.189(8) 0.188(8) 0.096(5) 0.104(7) 0.038(5) 0.041(5)
F(21) 0.305(14) 0.183(9) 0.127(6) 0.133(10) 0.117(8) 0.044(6)
F(22) 0.224(9) 0.143(7) 0.093(4) 0.050(7) 0.054(5) -0.030(4)
F(23) 0.099(6) 0.179(10) 0.321(14) -0.016(7) -0.030(8) -0.040(10)
F(24) 0.074(6) 0.250(15) 0.58(2) -0.067(8) 0.037(10) 0.088(17)
O(1) 0.043(2) 0.055(3) 0.030(2) 0.001(2) 0.002(2) -0.005(2)
N(1) 0.032(3) 0.049(3) 0.046(3) -0.000(2) 0.014(2) -0.006(3)
N(2) 0.026(3) 0.048(3) 0.052(3) -0.001(2) 0.013(2) -0.006(3)
N(3) 0.031(3) 0.052(3) 0.038(3) -0.002(3) 0.006(2) -0.013(3)
N(4) 0.034(3) 0.040(3) 0.038(3) 0.007(2) 0.006(2) -0.007(2)
N(5) 0.021(2) 0.035(3) 0.044(3) -0.009(2) 0.003(2) -0.006(2)
N(6) 0.029(3) 0.038(3) 0.040(3) 0.003(2) 0.010(2) -0.002(2)
N(7) 0.026(3) 0.042(3) 0.030(3) -0.004(2) 0.006(2) -0.002(2)
N(8) 0.033(3) 0.038(3) 0.038(3) 0.003(2) 0.005(2) -0.004(2)
C(1) 0.043(5) 0.055(5) 0.047(5) -0.005(4) 0.014(3) -0.008(4)
C(2) 0.044(4) 0.055(5) 0.052(5) 0.001(4) 0.018(3) 0.005(4)
C(3) 0.029(4) 0.039(4) 0.059(4) 0.001(3) 0.013(3) 0.001(3)
C(4) 0.050(4) 0.046(4) 0.052(4) 0.007(3) 0.017(3) -0.005(3)
C(5) 0.047(4) 0.059(5) 0.038(4) 0.013(4) 0.015(3) 0.002(3)
C(6) 0.077(7) 0.044(5) 0.094(7) 0.008(4) 0.033(5) 0.002(4)
C(7) 0.032(4) 0.055(4) 0.050(4) -0.009(3) 0.014(3) -0.020(3)
C(8) 0.040(4) 0.058(5) 0.074(5) -0.008(4) 0.017(4) -0.019(4)
C(9) 0.039(4) 0.049(4) 0.094(6) -0.015(4) 0.030(4) -0.006(4)
C(10) 0.041(4) 0.050(4) 0.068(5) -0.000(3) 0.031(4) -0.002(4)
C(11) 0.046(4) 0.046(4) 0.042(4) 0.005(3) 0.015(3) -0.004(3)
C(12) 0.053(6) 0.088(8) 0.172(12) -0.024(6) 0.042(7) -0.031(8)
C(13) 0.036(4) 0.064(5) 0.049(4) 0.014(4) 0.001(3) -0.023(4)
C(14) 0.043(5) 0.073(6) 0.065(5) 0.020(4) -0.018(4) -0.027(4)
C(15) 0.043(4) 0.058(5) 0.053(4) 0.010(4) -0.003(3) -0.019(4)
C(16) 0.030(4) 0.048(4) 0.057(5) -0.001(3) 0.003(3) -0.009(3)
C(17) 0.037(4) 0.055(5) 0.041(4) -0.006(3) 0.009(3) -0.006(3)
C(18) 0.105(9) 0.070(6) 0.072(6) 0.029(6) -0.002(6) -0.024(5)
C(19) 0.027(3) 0.050(4) 0.046(4) 0.005(3) 0.011(3) -0.000(3)
C(20) 0.034(4) 0.053(4) 0.044(4) 0.002(3) 0.003(3) -0.002(3)
C(21) 0.032(4) 0.041(4) 0.049(4) 0.007(3) 0.007(3) 0.004(3)
C(22) 0.044(4) 0.051(4) 0.051(4) 0.006(4) 0.002(3) 0.011(3)
C(23) 0.036(4) 0.059(5) 0.037(4) -0.011(3) 0.003(3) 0.000(3)
C(24) 0.042(4) 0.065(5) 0.064(5) -0.016(4) 0.007(4) 0.003(4)
C(25) 0.038(4) 0.042(4) 0.043(4) 0.004(3) 0.006(3) -0.011(3)
C(26) 0.040(4) 0.034(4) 0.060(5) 0.008(3) 0.007(3) -0.009(3)
C(27) 0.044(4) 0.038(4) 0.065(5) 0.011(3) 0.004(4) -0.010(3)
C(28) 0.047(4) 0.041(4) 0.055(4) -0.009(3) 0.016(3) -0.013(3)
C(29) 0.034(4) 0.038(4) 0.044(4) -0.000(3) 0.008(3) -0.005(3)
C(30) 0.085(7) 0.051(5) 0.091(7) 0.026(5) -0.001(5) -0.016(5)
C(31) 0.032(4) 0.051(4) 0.050(4) -0.010(3) 0.013(3) 0.004(3)
C(32) 0.056(5) 0.047(4) 0.052(4) -0.014(4) 0.015(4) 0.001(3)
C(33) 0.029(4) 0.069(6) 0.085(6) 0.002(4) 0.020(4) 0.001(5)
C(34) 0.030(4) 0.046(4) 0.063(5) -0.002(3) 0.004(3) 0.006(4)
C(35) 0.029(3) 0.036(4) 0.048(4) 0.001(3) 0.007(3) 0.001(3)
C(36) 0.036(5) 0.103(8) 0.131(9) -0.008(5) 0.021(5) 0.020(7)
C(37) 0.035(4) 0.042(4) 0.035(3) 0.003(3) 0.010(3) 0.006(3)
C(38) 0.056(5) 0.028(3) 0.044(4) 0.012(3) 0.019(3) -0.003(3)
C(39) 0.038(4) 0.034(4) 0.048(4) 0.002(3) 0.005(3) -0.005(3)
C(40) 0.044(4) 0.029(3) 0.050(4) -0.003(3) 0.007(3) 0.006(3)
C(41) 0.033(4) 0.043(4) 0.038(4) -0.001(3) 0.010(3) 0.002(3)
C(42) 0.062(5) 0.037(4) 0.071(5) 0.012(4) 0.015(4) -0.006(4)
C(43) 0.041(5) 0.049(4) 0.062(5) -0.012(4) 0.008(3) -0.011(4)
C(44) 0.049(5) 0.062(5) 0.069(5) -0.012(4) 0.016(4) -0.012(4)
C(45) 0.040(4) 0.056(5) 0.085(6) -0.006(4) 0.021(4) -0.002(4)
C(46) 0.036(4) 0.072(5) 0.060(5) 0.008(4) 0.024(3) 0.002(4)
C(47) 0.030(4) 0.040(4) 0.047(4) -0.001(3) 0.009(3) -0.003(3)
C(48) 0.052(6) 0.126(10) 0.156(11) -0.048(7) 0.050(7) -0.015(8)
C(49) 0.086(7) 0.076(6) 0.071(6) 0.001(5) 0.011(5) -0.035(5)
C(50) 0.024(3) 0.049(4) 0.052(4) 0.009(3) 0.005(3) -0.003(3)
C(51) 0.080(7) 0.077(6) 0.078(6) -0.000(6) 0.026(5) 0.028(5)

loop_
_atom_type_symbol
_atom_type_description
_atom_type_scat_dispersion_real
_atom_type_scat_dispersion_imag
_atom_type_scat_source
C C 0.003 0.002
;
International Tables for Crystallography
(1992, Vol. C, Tables 4.2.6.8 and 6.1.1.4)
;
H H 0.000 0.000
;
International Tables for Crystallography
(1992, Vol. C, Table 6.1.1.4)
;
O O 0.011 0.006
;
International Tables for Crystallography
(1992, Vol. C, Tables 4.2.6.8 and 6.1.1.4)
;
N N 0.006 0.003
;
International Tables for Crystallography
(1992, Vol. C, Tables 4.2.6.8 and 6.1.1.4)
;
Cu Cu 0.320 1.265
;
International Tables for Crystallography
(1992, Vol. C, Tables 4.2.6.8 and 6.1.1.4)
;
P P 0.102 0.094
;
International Tables for Crystallography
(1992, Vol. C, Tables 4.2.6.8 and 6.1.1.4)
;
F F 0.017 0.010
;
International Tables for Crystallography
(1992, Vol. C, Tables 4.2.6.8 and 6.1.1.4)
;

loop_
_geom_angle_atom_site_label_1
_geom_angle_atom_site_label_2
_geom_angle_atom_site_label_3
_geom_angle
_geom_angle_publ_flag
_geom_angle_site_symmetry_1
_geom_angle_site_symmetry_2
_geom_angle_site_symmetry_3
F(1) Cu(1) F(7) 175.31(15) yes . . .
F(1) Cu(1) N(1) 91.9(2) yes . . .
F(1) Cu(1) N(2) 88.1(2) yes . . .
F(1) Cu(1) N(3) 88.48(19) yes . . .
F(1) Cu(1) N(4) 91.54(18) yes . . .
F(7) Cu(1) N(1) 89.2(2) yes . . .
F(7) Cu(1) N(2) 87.4(2) yes . . .
F(7) Cu(1) N(3) 90.4(2) yes . . .
F(7) Cu(1) N(4) 93.01(19) yes . . .
N(1) Cu(1) N(2) 90.3(2) yes . . .
N(1) Cu(1) N(3) 179.4(2) yes . . .
N(1) Cu(1) N(4) 89.8(2) yes . . .
N(2) Cu(1) N(3) 90.1(2) yes . . .
N(2) Cu(1) N(4) 179.6(2) yes . . .
N(3) Cu(1) N(4) 89.8(2) yes . . .
F(13) Cu(2) O(1) 175.13(15) yes . . .
F(13) Cu(2) N(5) 86.75(18) yes . . .
F(13) Cu(2) N(6) 88.38(18) yes . . .
F(13) Cu(2) N(7) 91.16(17) yes . . .
F(13) Cu(2) N(8) 88.04(18) yes . . .
O(1) Cu(2) N(5) 88.4(2) yes . . .
O(1) Cu(2) N(6) 92.6(2) yes . . .
O(1) Cu(2) N(7) 93.62(19) yes . . .
O(1) Cu(2) N(8) 91.17(19) yes . . .
N(5) Cu(2) N(6) 91.8(2) yes . . .
N(5) Cu(2) N(7) 177.5(2) yes . . .
N(5) Cu(2) N(8) 90.1(2) yes . . .
N(6) Cu(2) N(7) 89.5(2) yes . . .
N(6) Cu(2) N(8) 175.9(2) yes . . .
N(7) Cu(2) N(8) 88.5(2) yes . . .
F(1) P(1) F(2) 179.6(3) yes . . .
F(1) P(1) F(3) 89.1(2) yes . . .
F(1) P(1) F(4) 89.5(2) yes . . .
F(1) P(1) F(5) 90.0(3) yes . . .
F(1) P(1) F(6) 89.0(3) yes . . .
F(2) P(1) F(3) 90.9(3) yes . . .
F(2) P(1) F(4) 90.5(3) yes . . .
F(2) P(1) F(5) 89.6(3) yes . . .
F(2) P(1) F(6) 91.4(3) yes . . .
F(3) P(1) F(4) 177.9(5) yes . . .
F(3) P(1) F(5) 88.6(6) yes . . .
F(3) P(1) F(6) 90.0(7) yes . . .
F(4) P(1) F(5) 89.8(6) yes . . .
F(4) P(1) F(6) 91.6(7) yes . . .
F(5) P(1) F(6) 178.3(6) yes . . .
F(7) P(2) F(8) 177.9(4) yes . . .
F(7) P(2) F(9) 90.0(3) yes . . .
F(7) P(2) F(10) 88.9(3) yes . . .
F(7) P(2) F(11) 91.6(4) yes . . .
F(7) P(2) F(12) 87.4(4) yes . . .
F(8) P(2) F(9) 89.8(4) yes . . .
F(8) P(2) F(10) 91.3(4) yes . . .
F(8) P(2) F(11) 90.4(5) yes . . .
F(8) P(2) F(12) 90.6(5) yes . . .
F(9) P(2) F(10) 178.2(7) yes . . .
F(9) P(2) F(11) 92.7(10) yes . . .
F(9) P(2) F(12) 88.7(9) yes . . .
F(10) P(2) F(11) 88.8(10) yes . . .
F(10) P(2) F(12) 89.8(9) yes . . .
F(11) P(2) F(12) 178.3(9) yes . . .
F(13) P(3) F(14) 178.9(3) yes . . .
F(13) P(3) F(15) 88.9(3) yes . . .
F(13) P(3) F(16) 89.8(2) yes . . .
F(13) P(3) F(17) 89.1(3) yes . . .
F(13) P(3) F(18) 89.4(3) yes . . .
F(14) P(3) F(15) 91.2(3) yes . . .
F(14) P(3) F(16) 90.2(3) yes . . .
F(14) P(3) F(17) 91.9(3) yes . . .
F(14) P(3) F(18) 89.6(3) yes . . .
F(15) P(3) F(16) 177.1(8) yes . . .
F(15) P(3) F(17) 87.0(8) yes . . .
F(15) P(3) F(18) 88.3(7) yes . . .
F(16) P(3) F(17) 90.4(9) yes . . .
F(16) P(3) F(18) 94.2(8) yes . . .
F(17) P(3) F(18) 175.1(8) yes . . .
F(19) P(4) F(20) 169.3(5) yes . . .
F(19) P(4) F(21) 88.0(4) yes . . .
F(19) P(4) F(22) 91.8(4) yes . . .
F(19) P(4) F(23) 84.4(5) yes . . .
F(19) P(4) F(24) 96.1(7) yes . . .
F(20) P(4) F(21) 90.6(5) yes . . .
F(20) P(4) F(22) 88.1(4) yes . . .
F(20) P(4) F(23) 84.9(6) yes . . .
F(20) P(4) F(24) 94.4(7) yes . . .
F(21) P(4) F(22) 172.2(6) yes . . .
F(21) P(4) F(23) 89.2(7) yes . . .
F(21) P(4) F(24) 85.5(8) yes . . .
F(22) P(4) F(23) 83.0(6) yes . . .
F(22) P(4) F(24) 102.2(8) yes . . .
F(23) P(4) F(24) 174.6(9) yes . . .
Cu(1) F(1) P(1) 177.2(2) yes . . .
Cu(1) F(7) P(2) 178.7(3) yes . . .
Cu(2) F(13) P(3) 176.6(2) yes . . .
Cu(2) O(1) C(50) 175.2(4) yes . . .
Cu(1) N(1) C(1) 120.7(5) yes . . .
Cu(1) N(1) C(5) 121.2(5) yes . . .
C(1) N(1) C(5) 118.2(6) yes . . .
Cu(1) N(2) C(7) 120.6(5) yes . . .
Cu(1) N(2) C(11) 122.6(4) yes . . .
C(7) N(2) C(11) 116.7(6) yes . . .
Cu(1) N(3) C(13) 120.2(5) yes . . .
Cu(1) N(3) C(17) 121.5(4) yes . . .
C(13) N(3) C(17) 118.3(6) yes . . .
Cu(1) N(4) C(19) 121.1(5) yes . . .
Cu(1) N(4) C(23) 121.3(4) yes . . .
C(19) N(4) C(23) 117.6(6) yes . . .
Cu(2) N(5) C(25) 120.7(4) yes . . .
Cu(2) N(5) C(29) 122.5(4) yes . . .
C(25) N(5) C(29) 116.8(6) yes . . .
Cu(2) N(6) C(31) 120.0(4) yes . . .
Cu(2) N(6) C(35) 122.7(5) yes . . .
C(31) N(6) C(35) 117.1(6) yes . . .
Cu(2) N(7) C(37) 119.3(4) yes . . .
Cu(2) N(7) C(41) 122.3(5) yes . . .
C(37) N(7) C(41) 118.3(6) yes . . .
Cu(2) N(8) C(43) 120.9(5) yes . . .
Cu(2) N(8) C(47) 121.3(4) yes . . .
C(43) N(8) C(47) 117.8(6) yes . . .
N(1) C(1) C(2) 123.0(8) yes . . .
C(1) C(2) C(3) 120.5(7) yes . . .
C(2) C(3) C(4) 115.7(7) yes . . .
C(2) C(3) C(6) 122.5(7) yes . . .
C(4) C(3) C(6) 121.7(8) yes . . .
C(3) C(4) C(5) 120.5(7) yes . . .
N(1) C(5) C(4) 122.1(7) yes . . .
N(2) C(7) C(8) 122.5(7) yes . . .
C(7) C(8) C(9) 120.0(7) yes . . .
C(8) C(9) C(10) 118.9(8) yes . . .
C(8) C(9) C(12) 120.6(8) yes . . .
C(10) C(9) C(12) 120.4(9) yes . . .
C(9) C(10) C(11) 117.8(8) yes . . .
N(2) C(11) C(10) 124.1(6) yes . . .
N(3) C(13) C(14) 122.1(7) yes . . .
C(13) C(14) C(15) 121.2(7) yes . . .
C(14) C(15) C(16) 116.0(7) yes . . .
C(14) C(15) C(18) 121.5(7) yes . . .
C(16) C(15) C(18) 122.5(7) yes . . .
C(15) C(16) C(17) 119.8(7) yes . . .
N(3) C(17) C(16) 122.6(6) yes . . .
N(4) C(19) C(20) 122.8(7) yes . . .
C(19) C(20) C(21) 119.9(6) yes . . .
C(20) C(21) C(22) 117.8(7) yes . . .
C(20) C(21) C(24) 121.4(6) yes . . .
C(22) C(21) C(24) 120.7(7) yes . . .
C(21) C(22) C(23) 119.0(7) yes . . .
N(4) C(23) C(22) 122.8(6) yes . . .
N(5) C(25) C(26) 123.1(6) yes . . .
C(25) C(26) C(27) 120.8(6) yes . . .
C(26) C(27) C(28) 116.5(7) yes . . .
C(26) C(27) C(30) 121.7(7) yes . . .
C(28) C(27) C(30) 121.7(7) yes . . .
C(27) C(28) C(29) 119.1(6) yes . . .
N(5) C(29) C(28) 123.7(6) yes . . .
N(6) C(31) C(32) 122.0(6) yes . . .
C(31) C(32) C(33) 120.7(8) yes . . .
C(32) C(33) C(34) 117.3(7) yes . . .
C(32) C(33) C(36) 121.2(9) yes . . .
C(34) C(33) C(36) 121.4(7) yes . . .
C(33) C(34) C(35) 119.1(6) yes . . .
N(6) C(35) C(34) 123.7(7) yes . . .
N(7) C(37) C(38) 121.6(6) yes . . .
C(37) C(38) C(39) 120.8(7) yes . . .
C(38) C(39) C(40) 116.8(6) yes . . .
C(38) C(39) C(42) 122.5(7) yes . . .
C(40) C(39) C(42) 120.7(7) yes . . .
C(39) C(40) C(41) 119.4(6) yes . . .
N(7) C(41) C(40) 122.9(7) yes . . .
N(8) C(43) C(44) 122.8(8) yes . . .
C(43) C(44) C(45) 119.8(8) yes . . .
C(44) C(45) C(46) 116.4(8) yes . . .
C(44) C(45) C(48) 122.6(8) yes . . .
C(46) C(45) C(48) 121.0(9) yes . . .
C(45) C(46) C(47) 121.4(8) yes . . .
N(8) C(47) C(46) 121.9(6) yes . . .
O(1) C(50) C(49) 120.3(7) yes . . .
O(1) C(50) C(51) 123.0(7) yes . . .
C(49) C(50) C(51) 116.7(7) yes . . .
O(2) C(53) C(52) 137.0(14) yes . . .
O(2) C(53) C(54) 117.1(12) yes . . .
C(52) C(53) C(54) 105.6(12) yes . . .
O(3) C(56) C(55) 112.1(12) yes . . .
O(3) C(56) C(57) 126.8(16) yes . . .
C(55) C(56) C(57) 121.0(15) yes . . .
O(4) C(59) C(58) 125.7(17) yes . . .
O(4) C(59) C(60) 116.9(15) yes . . .
C(58) C(59) C(60) 117.2(14) yes . . .
O(5) C(62) C(61) 120.8(14) yes . . .
O(5) C(62) C(63) 117.9(14) yes . . .
C(61) C(62) C(63) 121.4(15) yes . . .
N(1) C(1) H(1) 118.1 no . . .
C(2) C(1) H(1) 118.9 no . . .
C(1) C(2) H(2) 120.0 no . . .
C(3) C(2) H(2) 119.6 no . . .
C(3) C(4) H(3) 119.6 no . . .
C(5) C(4) H(3) 119.9 no . . .
N(1) C(5) H(4) 118.8 no . . .
C(4) C(5) H(4) 119.1 no . . .
C(3) C(6) H(5) 109.7 no . . .
C(3) C(6) H(6) 109.7 no . . .
C(3) C(6) H(7) 109.0 no . . .
H(5) C(6) H(6) 109.5 no . . .
H(5) C(6) H(7) 109.5 no . . .
H(6) C(6) H(7) 109.5 no . . .
N(2) C(7) H(8) 118.4 no . . .
C(8) C(7) H(8) 119.2 no . . .
C(7) C(8) H(9) 119.7 no . . .
C(9) C(8) H(9) 120.4 no . . .
C(9) C(10) H(10) 121.3 no . . .
C(11) C(10) H(10) 120.9 no . . .
N(2) C(11) H(11) 118.0 no . . .
C(10) C(11) H(11) 117.9 no . . .
C(9) C(12) H(12) 108.5 no . . .
C(9) C(12) H(13) 110.3 no . . .
C(9) C(12) H(14) 109.6 no . . .
H(12) C(12) H(13) 109.5 no . . .
H(12) C(12) H(14) 109.5 no . . .
H(13) C(12) H(14) 109.5 no . . .
N(3) C(13) H(15) 119.1 no . . .
C(14) C(13) H(15) 118.8 no . . .
C(13) C(14) H(16) 119.5 no . . .
C(15) C(14) H(16) 119.4 no . . .
C(15) C(16) H(17) 120.2 no . . .
C(17) C(16) H(17) 120.0 no . . .
N(3) C(17) H(18) 118.3 no . . .
C(16) C(17) H(18) 119.1 no . . .
C(15) C(18) H(19) 109.2 no . . .
C(15) C(18) H(20) 109.4 no . . .
C(15) C(18) H(21) 109.8 no . . .
H(19) C(18) H(20) 109.5 no . . .
H(19) C(18) H(21) 109.5 no . . .
H(20) C(18) H(21) 109.5 no . . .
N(4) C(19) H(22) 118.3 no . . .
C(20) C(19) H(22) 118.9 no . . .
C(19) C(20) H(23) 120.2 no . . .
C(21) C(20) H(23) 119.8 no . . .
C(21) C(22) H(24) 120.6 no . . .
C(23) C(22) H(24) 120.4 no . . .
N(4) C(23) H(25) 118.0 no . . .
C(22) C(23) H(25) 119.2 no . . .
C(21) C(24) H(26) 109.8 no . . .
C(21) C(24) H(27) 109.1 no . . .
C(21) C(24) H(28) 109.5 no . . .
H(26) C(24) H(27) 109.5 no . . .
H(26) C(24) H(28) 109.5 no . . .
H(27) C(24) H(28) 109.5 no . . .
N(5) C(25) H(29) 118.4 no . . .
C(26) C(25) H(29) 118.5 no . . .
C(25) C(26) H(30) 119.5 no . . .
C(27) C(26) H(30) 119.7 no . . .
C(27) C(28) H(31) 120.1 no . . .
C(29) C(28) H(31) 120.8 no . . .
N(5) C(29) H(32) 117.9 no . . .
C(28) C(29) H(32) 118.4 no . . .
C(27) C(30) H(33) 108.7 no . . .
C(27) C(30) H(34) 110.8 no . . .
C(27) C(30) H(35) 109.0 no . . .
H(33) C(30) H(34) 109.5 no . . .
H(33) C(30) H(35) 109.5 no . . .
H(34) C(30) H(35) 109.5 no . . .
N(6) C(31) H(36) 119.1 no . . .
C(32) C(31) H(36) 118.9 no . . .
C(31) C(32) H(37) 119.6 no . . .
C(33) C(32) H(37) 119.8 no . . .
C(33) C(34) H(38) 120.2 no . . .
C(35) C(34) H(38) 120.7 no . . .
N(6) C(35) H(39) 118.0 no . . .
C(34) C(35) H(39) 118.3 no . . .
C(33) C(36) H(40) 109.1 no . . .
C(33) C(36) H(41) 109.1 no . . .
C(33) C(36) H(42) 110.1 no . . .
H(40) C(36) H(41) 109.5 no . . .
H(40) C(36) H(42) 109.5 no . . .
H(41) C(36) H(42) 109.5 no . . .
N(7) C(37) H(43) 119.2 no . . .
C(38) C(37) H(43) 119.2 no . . .
C(37) C(38) H(44) 119.9 no . . .
C(39) C(38) H(44) 119.3 no . . .
C(39) C(40) H(45) 119.9 no . . .
C(41) C(40) H(45) 120.6 no . . .
N(7) C(41) H(46) 118.7 no . . .
C(40) C(41) H(46) 118.4 no . . .
C(39) C(42) H(47) 110.0 no . . .
C(39) C(42) H(48) 109.9 no . . .
C(39) C(42) H(49) 108.5 no . . .
H(47) C(42) H(48) 109.5 no . . .
H(47) C(42) H(49) 109.5 no . . .
H(48) C(42) H(49) 109.5 no . . .
N(8) C(43) H(50) 118.4 no . . .
C(44) C(43) H(50) 118.9 no . . .
C(43) C(44) H(51) 120.6 no . . .
C(45) C(44) H(51) 119.6 no . . .
C(45) C(46) H(52) 118.7 no . . .
C(47) C(46) H(52) 119.9 no . . .
N(8) C(47) H(53) 119.0 no . . .
C(46) C(47) H(53) 119.1 no . . .
C(45) C(48) H(54) 110.4 no . . .
C(45) C(48) H(55) 108.6 no . . .
C(45) C(48) H(56) 109.5 no . . .
H(54) C(48) H(55) 109.5 no . . .
H(54) C(48) H(56) 109.5 no . . .
H(55) C(48) H(56) 109.5 no . . .
C(50) C(49) H(57) 109.0 no . . .
C(50) C(49) H(58) 109.9 no . . .
C(50) C(49) H(59) 109.5 no . . .
H(57) C(49) H(58) 109.5 no . . .
H(57) C(49) H(59) 109.5 no . . .
H(58) C(49) H(59) 109.5 no . . .
C(50) C(51) H(60) 110.0 no . . .
C(50) C(51) H(61) 108.3 no . . .
C(50) C(51) H(62) 110.1 no . . .
H(60) C(51) H(61) 109.5 no . . .
H(60) C(51) H(62) 109.5 no . . .
H(61) C(51) H(62) 109.5 no . . .
C(53) C(52) H(63) 108.0 no . . .
C(53) C(52) H(64) 111.0 no . . .
C(53) C(52) H(65) 109.4 no . . .
H(63) C(52) H(64) 109.5 no . . .
H(63) C(52) H(65) 109.5 no . . .
H(64) C(52) H(65) 109.5 no . . .
C(53) C(54) H(66) 109.6 no . . .
C(53) C(54) H(67) 108.9 no . . .
C(53) C(54) H(68) 110.0 no . . .
H(66) C(54) H(67) 109.5 no . . .
H(66) C(54) H(68) 109.5 no . . .
H(67) C(54) H(68) 109.5 no . . .
C(56) C(55) H(69) 109.7 no . . .
C(56) C(55) H(70) 109.9 no . . .
C(56) C(55) H(71) 108.8 no . . .
H(69) C(55) H(70) 109.5 no . . .
H(69) C(55) H(71) 109.5 no . . .
H(70) C(55) H(71) 109.5 no . . .
C(56) C(57) H(72) 108.6 no . . .
C(56) C(57) H(73) 111.6 no . . .
C(56) C(57) H(74) 108.1 no . . .
H(72) C(57) H(73) 109.5 no . . .
H(72) C(57) H(74) 109.5 no . . .
H(73) C(57) H(74) 109.5 no . . .
C(59) C(58) H(75) 110.4 no . . .
C(59) C(58) H(76) 108.8 no . . .
C(59) C(58) H(77) 109.3 no . . .
H(75) C(58) H(76) 109.5 no . . .
H(75) C(58) H(77) 109.5 no . . .
H(76) C(58) H(77) 109.5 no . . .
C(59) C(60) H(78) 110.0 no . . .
C(59) C(60) H(79) 110.0 no . . .
C(59) C(60) H(80) 108.4 no . . .
H(78) C(60) H(79) 109.5 no . . .
H(78) C(60) H(80) 109.5 no . . .
H(79) C(60) H(80) 109.5 no . . .
C(62) C(61) H(81) 111.4 no . . .
C(62) C(61) H(82) 108.7 no . . .
C(62) C(61) H(83) 108.3 no . . .
H(81) C(61) H(82) 109.5 no . . .
H(81) C(61) H(83) 109.5 no . . .
H(82) C(61) H(83) 109.5 no . . .
C(62) C(63) H(84) 108.0 no . . .
C(62) C(63) H(85) 109.4 no . . .
C(62) C(63) H(86) 111.0 no . . .
H(84) C(63) H(85) 109.5 no . . .
H(84) C(63) H(86) 109.5 no . . .
H(85) C(63) H(86) 109.5 no . . .

loop_
_geom_bond_atom_site_label_1
_geom_bond_atom_site_label_2
_geom_bond_distance
_geom_bond_publ_flag
_geom_bond_site_symmetry_1
_geom_bond_site_symmetry_2
Cu(1) F(1) 2.570(3) yes . .
Cu(1) F(7) 2.589(4) yes . .
Cu(1) N(1) 2.028(6) yes . .
Cu(1) N(2) 2.002(6) yes . .
Cu(1) N(3) 2.027(6) yes . .
Cu(1) N(4) 2.006(6) yes . .
Cu(2) F(13) 2.591(3) yes . .
Cu(2) O(1) 2.427(4) yes . .
Cu(2) N(5) 2.017(5) yes . .
Cu(2) N(6) 2.002(5) yes . .
Cu(2) N(7) 2.009(5) yes . .
Cu(2) N(8) 2.017(6) yes . .
P(1) F(1) 1.618(4) yes . .
P(1) F(2) 1.595(4) yes . .
P(1) F(3) 1.528(7) yes . .
P(1) F(4) 1.502(7) yes . .
P(1) F(5) 1.539(8) yes . .
P(1) F(6) 1.508(8) yes . .
P(2) F(7) 1.595(4) yes . .
P(2) F(8) 1.573(5) yes . .
P(2) F(9) 1.485(10) yes . .
P(2) F(10) 1.480(9) yes . .
P(2) F(11) 1.455(12) yes . .
P(2) F(12) 1.456(12) yes . .
P(3) F(13) 1.615(4) yes . .
P(3) F(14) 1.585(4) yes . .
P(3) F(15) 1.510(7) yes . .
P(3) F(16) 1.477(7) yes . .
P(3) F(17) 1.510(7) yes . .
P(3) F(18) 1.493(6) yes . .
P(4) F(19) 1.560(7) yes . .
P(4) F(20) 1.541(8) yes . .
P(4) F(21) 1.552(11) yes . .
P(4) F(22) 1.549(9) yes . .
P(4) F(23) 1.535(10) yes . .
P(4) F(24) 1.413(12) yes . .
O(1) C(50) 1.206(9) yes . .
O(2) C(53) 1.229(18) yes . .
O(3) C(56) 1.294(19) yes . .
O(4) C(59) 1.319(19) yes . .
O(5) C(62) 1.286(19) yes . .
N(1) C(1) 1.331(10) yes . .
N(1) C(5) 1.339(10) yes . .
N(2) C(7) 1.367(9) yes . .
N(2) C(11) 1.344(10) yes . .
N(3) C(13) 1.335(9) yes . .
N(3) C(17) 1.339(9) yes . .
N(4) C(19) 1.332(8) yes . .
N(4) C(23) 1.350(9) yes . .
N(5) C(25) 1.346(8) yes . .
N(5) C(29) 1.341(8) yes . .
N(6) C(31) 1.355(10) yes . .
N(6) C(35) 1.328(8) yes . .
N(7) C(37) 1.347(9) yes . .
N(7) C(41) 1.332(9) yes . .
N(8) C(43) 1.334(9) yes . .
N(8) C(47) 1.351(10) yes . .
C(1) C(2) 1.372(11) yes . .
C(2) C(3) 1.401(12) yes . .
C(3) C(4) 1.397(11) yes . .
C(3) C(6) 1.474(11) yes . .
C(4) C(5) 1.387(11) yes . .
C(7) C(8) 1.364(11) yes . .
C(8) C(9) 1.384(14) yes . .
C(9) C(10) 1.388(11) yes . .
C(9) C(12) 1.522(13) yes . .
C(10) C(11) 1.389(11) yes . .
C(13) C(14) 1.347(12) yes . .
C(14) C(15) 1.396(11) yes . .
C(15) C(16) 1.396(10) yes . .
C(15) C(18) 1.505(13) yes . .
C(16) C(17) 1.363(11) yes . .
C(19) C(20) 1.389(10) yes . .
C(20) C(21) 1.379(11) yes . .
C(21) C(22) 1.392(9) yes . .
C(21) C(24) 1.487(11) yes . .
C(22) C(23) 1.393(11) yes . .
C(25) C(26) 1.345(10) yes . .
C(26) C(27) 1.399(10) yes . .
C(27) C(28) 1.394(10) yes . .
C(27) C(30) 1.512(12) yes . .
C(28) C(29) 1.373(10) yes . .
C(31) C(32) 1.379(11) yes . .
C(32) C(33) 1.361(11) yes . .
C(33) C(34) 1.399(13) yes . .
C(33) C(36) 1.508(13) yes . .
C(34) C(35) 1.372(10) yes . .
C(37) C(38) 1.390(10) yes . .
C(38) C(39) 1.367(10) yes . .
C(39) C(40) 1.414(11) yes . .
C(39) C(42) 1.510(10) yes . .
C(40) C(41) 1.377(10) yes . .
C(43) C(44) 1.388(12) yes . .
C(44) C(45) 1.391(14) yes . .
C(45) C(46) 1.383(12) yes . .
C(45) C(48) 1.500(14) yes . .
C(46) C(47) 1.367(11) yes . .
C(49) C(50) 1.527(12) yes . .
C(50) C(51) 1.498(13) yes . .
C(52) C(53) 1.39(2) yes . .
C(53) C(54) 1.63(2) yes . .
C(55) C(56) 1.46(2) yes . .
C(56) C(57) 1.42(2) yes . .
C(58) C(59) 1.39(2) yes . .
C(59) C(60) 1.60(2) yes . .
C(61) C(62) 1.47(2) yes . .
C(62) C(63) 1.40(2) yes . .
C(1) H(1) 0.950 no . .
C(2) H(2) 0.950 no . .
C(4) H(3) 0.950 no . .
C(5) H(4) 0.950 no . .
C(6) H(5) 0.950 no . .
C(6) H(6) 0.950 no . .
C(6) H(7) 0.950 no . .
C(7) H(8) 0.950 no . .
C(8) H(9) 0.950 no . .
C(10) H(10) 0.950 no . .
C(11) H(11) 0.950 no . .
C(12) H(12) 0.950 no . .
C(12) H(13) 0.950 no . .
C(12) H(14) 0.950 no . .
C(13) H(15) 0.950 no . .
C(14) H(16) 0.950 no . .
C(16) H(17) 0.950 no . .
C(17) H(18) 0.950 no . .
C(18) H(19) 0.950 no . .
C(18) H(20) 0.950 no . .
C(18) H(21) 0.950 no . .
C(19) H(22) 0.950 no . .
C(20) H(23) 0.950 no . .
C(22) H(24) 0.950 no . .
C(23) H(25) 0.950 no . .
C(24) H(26) 0.950 no . .
C(24) H(27) 0.950 no . .
C(24) H(28) 0.950 no . .
C(25) H(29) 0.950 no . .
C(26) H(30) 0.950 no . .
C(28) H(31) 0.950 no . .
C(29) H(32) 0.950 no . .
C(30) H(33) 0.950 no . .
C(30) H(34) 0.950 no . .
C(30) H(35) 0.950 no . .
C(31) H(36) 0.950 no . .
C(32) H(37) 0.950 no . .
C(34) H(38) 0.950 no . .
C(35) H(39) 0.950 no . .
C(36) H(40) 0.950 no . .
C(36) H(41) 0.950 no . .
C(36) H(42) 0.950 no . .
C(37) H(43) 0.950 no . .
C(38) H(44) 0.950 no . .
C(40) H(45) 0.950 no . .
C(41) H(46) 0.950 no . .
C(42) H(47) 0.950 no . .
C(42) H(48) 0.950 no . .
C(42) H(49) 0.950 no . .
C(43) H(50) 0.950 no . .
C(44) H(51) 0.950 no . .
C(46) H(52) 0.950 no . .
C(47) H(53) 0.950 no . .
C(48) H(54) 0.950 no . .
C(48) H(55) 0.950 no . .
C(48) H(56) 0.950 no . .
C(49) H(57) 0.950 no . .
C(49) H(58) 0.950 no . .
C(49) H(59) 0.950 no . .
C(51) H(60) 0.950 no . .
C(51) H(61) 0.950 no . .
C(51) H(62) 0.950 no . .
C(52) H(63) 0.950 no . .
C(52) H(64) 0.950 no . .
C(52) H(65) 0.950 no . .
C(54) H(66) 0.950 no . .
C(54) H(67) 0.950 no . .
C(54) H(68) 0.950 no . .
C(55) H(69) 0.950 no . .
C(55) H(70) 0.950 no . .
C(55) H(71) 0.950 no . .
C(57) H(72) 0.950 no . .
C(57) H(73) 0.950 no . .
C(57) H(74) 0.950 no . .
C(58) H(75) 0.950 no . .
C(58) H(76) 0.950 no . .
C(58) H(77) 0.950 no . .
C(60) H(78) 0.950 no . .
C(60) H(79) 0.950 no . .
C(60) H(80) 0.950 no . .
C(61) H(81) 0.950 no . .
C(61) H(82) 0.950 no . .
C(61) H(83) 0.950 no . .
C(63) H(84) 0.950 no . .
C(63) H(85) 0.950 no . .
C(63) H(86) 0.950 no . .

loop_
_geom_contact_atom_site_label_1
_geom_contact_atom_site_label_2
_geom_contact_distance
_geom_contact_publ_flag
_geom_contact_site_symmetry_1
_geom_contact_site_symmetry_2
F(2) C(6) 3.512(12) ? . 2_644
F(2) C(18) 3.494(11) ? . 2_654
F(2) C(36) 3.475(11) ? . 4_454
F(2) C(48) 3.567(14) ? . 4_554
F(3) C(34) 3.592(10) ? . 4_454
F(4) C(46) 3.594(12) ? . 4_554
F(5) C(16) 3.575(10) ? . 2_654
F(5) C(60) 3.51(2) ? . 3_665
F(8) C(4) 3.581(11) ? . 3_665
F(8) C(6) 3.235(12) ? . 3_665
F(8) C(25) 3.134(8) ? . .
F(8) C(26) 3.257(10) ? . .
F(9) C(55) 3.36(2) ? . 3_665
F(10) O(1) 3.571(9) ? . .
F(10) C(49) 3.278(17) ? . .
F(10) C(50) 3.048(11) ? . .
F(10) C(51) 3.194(13) ? . .
F(11) O(3) 3.277(18) ? . .
F(11) C(55) 3.44(2) ? . .
F(11) C(56) 3.302(19) ? . .
F(12) C(61) 3.40(2) ? . .
F(12) C(63) 3.26(2) ? . 3_655
F(14) C(12) 3.425(14) ? . 4_555
F(14) C(24) 3.506(9) ? . 4_655
F(14) C(30) 3.540(11) ? . 2_745
F(15) C(10) 3.496(12) ? . 4_555
F(16) C(20) 3.493(10) ? . 4_655
F(17) C(40) 3.501(11) ? . 2_755
F(18) C(28) 3.382(10) ? . 2_745
F(19) C(14) 3.556(11) ? . .
F(19) C(18) 3.404(11) ? . .
F(19) C(38) 3.579(11) ? . 3_755
F(19) C(49) 3.551(12) ? . .
F(19) C(63) 3.48(2) ? . 3_655
F(20) C(24) 3.557(12) ? . 3_655
F(20) C(42) 3.418(11) ? . .
F(21) C(24) 3.546(13) ? . 3_655
F(21) C(63) 3.53(2) ? . 3_655
F(22) O(1) 3.479(11) ? . 3_755
F(22) C(31) 3.262(11) ? . 3_755
F(22) C(32) 3.337(11) ? . 3_755
F(22) C(37) 3.599(11) ? . 3_755
F(22) C(50) 3.247(12) ? . 3_755
F(22) C(51) 3.342(14) ? . 3_755
F(23) F(23) 3.428(16) ? . 3_755
F(23) C(38) 3.359(13) ? . .
F(23) C(49) 3.248(15) ? . 3_755
F(24) C(61) 3.40(2) ? . 3_655
F(24) C(62) 3.524(19) ? . 3_655
O(1) F(10) 3.571(9) ? . .
O(1) F(22) 3.479(11) ? . 3_755
O(2) C(11) 3.466(14) ? . .
O(2) C(14) 3.598(15) ? . .
O(2) C(15) 3.380(15) ? . .
O(2) C(16) 3.327(14) ? . .
O(2) C(17) 3.528(14) ? . .
O(2) C(39) 3.478(12) ? . 3_755
O(2) C(42) 3.277(12) ? . 3_755
O(3) F(11) 3.277(18) ? . .
O(3) C(7) 3.286(14) ? . .
O(3) C(8) 3.247(16) ? . .
O(3) C(32) 3.347(16) ? . 3_765
O(3) C(36) 3.423(17) ? . 3_765
O(4) N(6) 3.559(12) ? . 1_455
O(4) C(9) 3.322(15) ? . 3_665
O(4) C(12) 3.125(16) ? . 3_665
O(4) C(29) 3.340(13) ? . 1_455
O(4) C(31) 3.600(13) ? . 1_455
O(4) C(32) 3.587(15) ? . 1_455
O(4) C(33) 3.475(16) ? . 1_455
O(4) C(34) 3.345(14) ? . 1_455
O(4) C(35) 3.381(13) ? . 1_455
O(5) O(5) 3.376(14) ? . 3_655
O(5) C(22) 3.073(12) ? . .
O(5) C(23) 3.339(13) ? . .
O(5) C(44) 3.493(13) ? . 3_655
O(5) C(62) 3.065(17) ? . 3_655
O(5) C(63) 3.09(2) ? . 3_655
N(6) O(4) 3.559(12) ? . 1_655
C(2) C(36) 3.483(12) ? . 3_765
C(4) F(8) 3.581(11) ? . 3_665
C(6) F(2) 3.512(12) ? . 2_654
C(6) F(8) 3.235(12) ? . 3_665
C(7) O(3) 3.286(14) ? . .
C(8) O(3) 3.247(16) ? . .
C(9) O(4) 3.322(15) ? . 3_665
C(10) F(15) 3.496(12) ? . 4_554
C(10) C(42) 3.508(11) ? . 3_755
C(11) O(2) 3.466(14) ? . .
C(12) F(14) 3.425(14) ? . 4_554
C(12) O(4) 3.125(16) ? . 3_665
C(14) F(19) 3.556(11) ? . .
C(14) O(2) 3.598(15) ? . .
C(14) C(63) 3.40(2) ? . 3_655
C(15) O(2) 3.380(15) ? . .
C(16) F(5) 3.575(10) ? . 2_644
C(16) O(2) 3.327(14) ? . .
C(16) C(48) 3.430(14) ? . 3_655
C(17) O(2) 3.528(14) ? . .
C(18) F(2) 3.494(11) ? . 2_644
C(18) F(19) 3.404(11) ? . .
C(18) C(34) 3.502(13) ? . 3_755
C(20) F(16) 3.493(10) ? . 4_454
C(20) C(30) 3.325(12) ? . 3_665
C(22) O(5) 3.073(12) ? . .
C(23) O(5) 3.339(13) ? . .
C(24) F(14) 3.506(9) ? . 4_454
C(24) F(20) 3.557(12) ? . 3_655
C(24) F(21) 3.546(13) ? . 3_655
C(24) C(40) 3.545(11) ? . 3_655
C(25) F(8) 3.134(8) ? . .
C(26) F(8) 3.257(10) ? . .
C(28) F(18) 3.382(10) ? . 2_755
C(29) O(4) 3.340(13) ? . 1_655
C(30) F(14) 3.540(11) ? . 2_755
C(30) C(20) 3.325(12) ? . 3_665
C(31) F(22) 3.262(11) ? . 3_755
C(31) O(4) 3.600(13) ? . 1_655
C(32) F(22) 3.337(11) ? . 3_755
C(32) O(3) 3.347(16) ? . 3_765
C(32) O(4) 3.587(15) ? . 1_655
C(33) O(4) 3.475(16) ? . 1_655
C(34) F(3) 3.592(10) ? . 4_655
C(34) O(4) 3.345(14) ? . 1_655
C(34) C(18) 3.502(13) ? . 3_755
C(35) O(4) 3.381(13) ? . 1_655
C(36) F(2) 3.475(11) ? . 4_655
C(36) O(3) 3.423(17) ? . 3_765
C(36) C(2) 3.483(12) ? . 3_765
C(37) F(22) 3.599(11) ? . 3_755
C(38) F(19) 3.579(11) ? . 3_755
C(38) F(23) 3.359(13) ? . .
C(39) O(2) 3.478(12) ? . 3_755
C(40) F(17) 3.501(11) ? . 2_745
C(40) C(24) 3.545(11) ? . 3_655
C(42) F(20) 3.418(11) ? . .
C(42) O(2) 3.277(12) ? . 3_755
C(42) C(10) 3.508(11) ? . 3_755
C(44) O(5) 3.493(13) ? . 3_655
C(46) F(4) 3.594(12) ? . 4_555
C(48) F(2) 3.567(14) ? . 4_555
C(48) C(16) 3.430(14) ? . 3_655
C(49) F(10) 3.278(17) ? . .
C(49) F(19) 3.551(12) ? . .
C(49) F(23) 3.248(15) ? . 3_755
C(50) F(10) 3.048(11) ? . .
C(50) F(22) 3.247(12) ? . 3_755
C(51) F(10) 3.194(13) ? . .
C(51) F(22) 3.342(14) ? . 3_755
C(55) F(9) 3.36(2) ? . 3_665
C(55) F(11) 3.44(2) ? . .
C(56) F(11) 3.302(19) ? . .
C(60) F(5) 3.51(2) ? . 3_665
C(61) F(12) 3.40(2) ? . .
C(61) F(24) 3.40(2) ? . 3_655
C(62) F(24) 3.524(19) ? . 3_655
C(62) O(5) 3.065(17) ? . 3_655
C(62) C(62) 3.27(2) ? . 3_655
C(62) C(63) 3.54(2) ? . 3_655
C(63) F(12) 3.26(2) ? . 3_655
C(63) F(19) 3.48(2) ? . 3_655
C(63) F(21) 3.53(2) ? . 3_655
C(63) O(5) 3.09(2) ? . 3_655
C(63) C(14) 3.40(2) ? . 3_655
C(63) C(62) 3.54(2) ? . 3_655
P(2) H(3) 3.523 ? . 3_665
P(3) H(31) 3.574 ? . 2_745
P(4) H(84) 3.474 ? . 3_655
F(2) H(2) 3.519 ? . 2_644
F(2) H(5) 3.085 ? . 2_644
F(2) H(7) 3.083 ? . 2_644
F(2) H(17) 3.168 ? . 2_654
F(2) H(20) 2.560 ? . 2_654
F(2) H(38) 3.412 ? . 4_454
F(2) H(40) 3.126 ? . 4_454
F(2) H(41) 2.969 ? . 4_454
F(2) H(52) 3.367 ? . 4_554
F(2) H(54) 3.166 ? . 4_554
F(2) H(55) 3.126 ? . 4_554
F(3) H(17) 3.490 ? . 2_654
F(3) H(20) 3.277 ? . 2_654
F(3) H(38) 2.655 ? . 4_454
F(3) H(67) 3.359 ? . 2_654
F(3) H(68) 3.080 ? . 2_654
F(4) H(2) 3.593 ? . 2_644
F(4) H(7) 3.213 ? . 2_644
F(4) H(52) 2.653 ? . 4_554
F(4) H(63) 3.170 ? . .
F(4) H(65) 3.275 ? . .
F(4) H(79) 3.510 ? . 3_665
F(5) H(17) 2.627 ? . 2_654
F(5) H(55) 3.046 ? . 4_554
F(5) H(79) 2.829 ? . 3_665
F(5) H(80) 3.456 ? . 3_665
F(6) H(2) 2.742 ? . 2_644
F(6) H(38) 3.463 ? . 4_454
F(6) H(41) 2.941 ? . 4_454
F(6) H(78) 3.043 ? . 4_554
F(8) H(3) 2.802 ? . 3_665
F(8) H(5) 3.487 ? . 3_665
F(8) H(6) 2.346 ? . 3_665
F(8) H(29) 2.435 ? . .
F(8) H(30) 2.711 ? . .
F(9) H(3) 2.793 ? . 3_665
F(9) H(6) 3.572 ? . 3_665
F(9) H(69) 3.170 ? . 3_665
F(9) H(70) 3.561 ? . 3_665
F(9) H(71) 2.852 ? . 3_665
F(9) H(83) 3.172 ? . .
F(10) H(29) 3.237 ? . .
F(10) H(58) 2.919 ? . .
F(10) H(59) 3.344 ? . .
F(10) H(60) 2.565 ? . .
F(11) H(3) 3.252 ? . 3_665
F(11) H(30) 3.195 ? . .
F(11) H(60) 3.496 ? . .
F(11) H(70) 3.448 ? . .
F(11) H(71) 3.024 ? . .
F(12) H(81) 3.019 ? . .
F(12) H(83) 2.990 ? . .
F(12) H(85) 3.375 ? . 3_655
F(12) H(86) 2.452 ? . 3_655
F(14) H(10) 3.240 ? . 4_555
F(14) H(13) 2.520 ? . 4_555
F(14) H(23) 3.519 ? . 4_655
F(14) H(26) 2.993 ? . 4_655
F(14) H(28) 3.184 ? . 4_655
F(14) H(31) 3.138 ? . 2_745
F(14) H(33) 3.164 ? . 2_745
F(14) H(34) 3.138 ? . 2_745
F(14) H(45) 3.431 ? . 2_755
F(14) H(47) 3.444 ? . 2_755
F(14) H(48) 3.094 ? . 2_755
F(15) H(10) 2.548 ? . 4_555
F(15) H(13) 3.584 ? . 4_555
F(15) H(48) 3.363 ? . 2_755
F(15) H(65) 2.910 ? . 4_555
F(15) H(75) 3.331 ? . 2_645
F(16) H(23) 2.590 ? . 4_655
F(16) H(28) 3.480 ? . 4_655
F(16) H(34) 2.972 ? . 2_745
F(16) H(66) 3.353 ? . 3_755
F(16) H(77) 3.521 ? . 1_655
F(17) H(28) 3.198 ? . 4_655
F(17) H(45) 2.551 ? . 2_755
F(17) H(48) 3.554 ? . 2_755
F(17) H(77) 2.800 ? . 1_655
F(18) H(13) 3.583 ? . 4_555
F(18) H(31) 2.435 ? . 2_745
F(18) H(34) 3.487 ? . 2_745
F(18) H(66) 3.467 ? . 3_755
F(18) H(75) 3.021 ? . 2_645
F(18) H(77) 3.518 ? . 2_645
F(19) H(16) 2.752 ? . .
F(19) H(21) 2.519 ? . .
F(19) H(43) 3.127 ? . 3_755
F(19) H(44) 2.937 ? . 3_755
F(19) H(57) 3.341 ? . .
F(19) H(59) 3.127 ? . .
F(19) H(82) 3.420 ? . 3_655
F(19) H(84) 2.650 ? . 3_655
F(20) H(26) 3.008 ? . 3_655
F(20) H(27) 3.216 ? . 3_655
F(20) H(47) 2.640 ? . .
F(20) H(57) 3.408 ? . 3_755
F(20) H(61) 3.076 ? . 3_755
F(20) H(73) 3.121 ? . 1_545
F(20) H(74) 3.392 ? . 1_545
F(21) H(24) 3.225 ? . 3_655
F(21) H(26) 3.574 ? . 3_655
F(21) H(27) 2.739 ? . 3_655
F(21) H(50) 3.001 ? . .
F(21) H(51) 3.220 ? . .
F(21) H(59) 2.939 ? . .
F(21) H(84) 2.709 ? . 3_655
F(22) H(36) 3.174 ? . 3_755
F(22) H(37) 3.283 ? . 3_755
F(22) H(43) 2.679 ? . 3_755
F(22) H(57) 3.197 ? . 3_755
F(22) H(61) 3.219 ? . 3_755
F(22) H(62) 3.042 ? . 3_755
F(22) H(74) 3.451 ? . 1_545
F(23) H(43) 3.072 ? . 3_755
F(23) H(44) 2.969 ? . .
F(23) H(44) 3.247 ? . 3_755
F(23) H(57) 3.061 ? . .
F(23) H(57) 2.351 ? . 3_755
F(23) H(59) 3.327 ? . .
F(24) H(24) 3.097 ? . 3_655
F(24) H(69) 2.935 ? . 1_545
F(24) H(73) 3.384 ? . 1_545
F(24) H(82) 3.074 ? . 3_655
F(24) H(83) 3.141 ? . 3_655
F(24) H(84) 3.313 ? . 3_655
O(2) H(10) 3.441 ? . .
O(2) H(11) 2.841 ? . .
O(2) H(19) 3.593 ? . .
O(2) H(48) 2.760 ? . 3_755
O(2) H(49) 3.226 ? . 3_755
O(3) H(8) 2.692 ? . .
O(3) H(9) 2.626 ? . .
O(3) H(37) 2.468 ? . 3_765
O(3) H(40) 3.527 ? . 3_765
O(3) H(42) 2.682 ? . 3_765
O(4) H(12) 2.321 ? . 3_665
O(4) H(13) 3.562 ? . 3_665
O(4) H(31) 3.480 ? . 1_455
O(4) H(32) 2.672 ? . 1_455
O(5) H(24) 2.423 ? . .
O(5) H(25) 2.952 ? . .
O(5) H(51) 2.599 ? . 3_655
O(5) H(56) 3.168 ? . 3_655
O(5) H(81) 3.206 ? . 3_655
O(5) H(85) 2.925 ? . 3_655
O(5) H(86) 2.839 ? . 3_655
N(2) H(80) 3.524 ? . 3_665
C(1) H(42) 3.537 ? . 3_765
C(2) H(41) 2.998 ? . 3_765
C(2) H(42) 3.243 ? . 3_765
C(2) H(63) 2.963 ? . 2_654
C(3) H(30) 3.562 ? . 3_665
C(3) H(40) 3.561 ? . 3_765
C(3) H(41) 3.470 ? . 3_765
C(3) H(42) 3.406 ? . 3_765
C(3) H(63) 3.277 ? . 2_654
C(4) H(30) 3.149 ? . 3_665
C(4) H(35) 3.314 ? . 3_665
C(5) H(35) 3.277 ? . 3_665
C(5) H(70) 3.530 ? . 3_665
C(6) H(40) 3.504 ? . 3_765
C(6) H(52) 3.503 ? . 3_665
C(6) H(63) 3.229 ? . 2_654
C(7) H(42) 3.428 ? . 3_765
C(8) H(37) 3.305 ? . 3_765
C(8) H(42) 3.512 ? . 3_765
C(8) H(60) 3.489 ? . .
C(9) H(48) 3.540 ? . 3_755
C(9) H(80) 3.394 ? . 3_665
C(10) H(48) 2.925 ? . 3_755
C(10) H(49) 3.376 ? . 3_755
C(10) H(80) 3.149 ? . 3_665
C(11) H(48) 3.555 ? . 3_755
C(11) H(80) 3.229 ? . 3_665
C(12) H(31) 3.511 ? . 3_765
C(13) H(49) 3.410 ? . 3_755
C(13) H(58) 3.225 ? . .
C(13) H(85) 3.130 ? . 3_655
C(14) H(44) 3.490 ? . 3_755
C(14) H(49) 3.285 ? . 3_755
C(14) H(58) 3.134 ? . .
C(14) H(84) 3.221 ? . 3_655
C(14) H(85) 2.759 ? . 3_655
C(15) H(54) 3.593 ? . 3_655
C(15) H(68) 3.330 ? . .
C(15) H(85) 3.200 ? . 3_655
C(16) H(54) 3.331 ? . 3_655
C(16) H(55) 3.072 ? . 3_655
C(16) H(56) 3.326 ? . 3_655
C(16) H(68) 3.371 ? . .
C(17) H(55) 3.482 ? . 3_655
C(17) H(56) 3.368 ? . 3_655
C(18) H(38) 3.393 ? . 3_755
C(18) H(40) 3.478 ? . 3_755
C(18) H(68) 3.052 ? . .
C(18) H(82) 3.438 ? . 3_655
C(19) H(34) 3.414 ? . 3_665
C(19) H(35) 3.256 ? . 3_665
C(20) H(33) 3.187 ? . 3_665
C(20) H(34) 2.987 ? . 3_665
C(20) H(35) 3.251 ? . 3_665
C(20) H(76) 3.207 ? . 4_554
C(21) H(33) 3.254 ? . 3_665
C(21) H(76) 3.359 ? . 4_554
C(22) H(51) 3.344 ? . 3_655
C(22) H(56) 3.220 ? . 3_655
C(22) H(69) 3.535 ? . 3_665
C(23) H(56) 3.334 ? . 3_655
C(24) H(33) 3.519 ? . 3_665
C(24) H(45) 3.335 ? . 3_655
C(24) H(76) 3.330 ? . 4_554
C(24) H(77) 3.559 ? . 4_554
C(25) H(6) 3.412 ? . 3_665
C(26) H(6) 3.290 ? . 3_665
C(26) H(64) 3.430 ? . 4_555
C(26) H(72) 3.278 ? . .
C(27) H(64) 2.935 ? . 4_555
C(28) H(12) 3.033 ? . 3_765
C(28) H(13) 3.475 ? . 3_765
C(28) H(64) 2.838 ? . 4_555
C(29) H(12) 3.152 ? . 3_765
C(29) H(64) 3.282 ? . 4_555
C(30) H(23) 3.326 ? . 3_665
C(30) H(64) 3.461 ? . 4_555
C(30) H(67) 3.479 ? . 4_555
C(30) H(70) 3.514 ? . .
C(30) H(73) 3.571 ? . .
C(31) H(12) 3.582 ? . 3_765
C(32) H(9) 3.287 ? . 3_765
C(33) H(20) 3.532 ? . 3_755
C(34) H(19) 3.047 ? . 3_755
C(34) H(20) 3.289 ? . 3_755
C(34) H(78) 3.425 ? . 1_655
C(35) H(19) 3.338 ? . 3_755
C(36) H(2) 3.456 ? . 3_765
C(36) H(5) 3.359 ? . 3_765
C(36) H(20) 3.477 ? . 3_755
C(36) H(78) 3.529 ? . 1_655
C(36) H(80) 3.564 ? . 1_655
C(37) H(19) 3.562 ? . 3_755
C(38) H(16) 3.371 ? . 3_755
C(38) H(19) 3.554 ? . 3_755
C(38) H(57) 3.338 ? . 3_755
C(40) H(27) 3.412 ? . 3_655
C(40) H(28) 3.068 ? . 3_655
C(40) H(66) 3.350 ? . 3_755
C(41) H(66) 3.359 ? . 3_755
C(42) H(10) 3.360 ? . 3_755
C(42) H(13) 3.528 ? . 3_755
C(42) H(26) 3.591 ? . 3_655
C(42) H(61) 3.558 ? . 3_755
C(43) H(27) 3.443 ? . 3_655
C(44) H(27) 3.158 ? . 3_655
C(45) H(75) 3.536 ? . 2_645
C(45) H(76) 3.405 ? . 2_645
C(46) H(6) 3.499 ? . 3_665
C(46) H(7) 3.050 ? . 3_665
C(46) H(65) 3.474 ? . 4_555
C(46) H(75) 3.056 ? . 2_645
C(46) H(76) 3.506 ? . 2_645
C(47) H(7) 3.515 ? . 3_665
C(47) H(65) 3.176 ? . 4_555
C(47) H(75) 3.176 ? . 2_645
C(48) H(17) 3.242 ? . 3_655
C(48) H(81) 3.350 ? . .
C(49) H(15) 3.535 ? . .
C(49) H(16) 3.125 ? . .
C(49) H(44) 3.061 ? . 3_755
C(49) H(49) 3.519 ? . 3_755
C(49) H(84) 3.568 ? . 3_655
C(52) H(2) 3.489 ? . 2_644
C(52) H(7) 3.186 ? . 2_644
C(52) H(53) 3.195 ? . 4_554
C(53) H(48) 3.579 ? . 3_755
C(54) H(19) 3.222 ? . .
C(54) H(34) 3.494 ? . 4_554
C(55) H(4) 3.544 ? . 3_665
C(56) H(9) 3.563 ? . .
C(56) H(37) 3.265 ? . 3_765
C(57) H(33) 3.482 ? . .
C(58) H(23) 3.536 ? . 4_555
C(58) H(28) 3.070 ? . 4_555
C(58) H(46) 3.386 ? . 2_655
C(59) H(12) 3.445 ? . 3_665
C(60) H(41) 3.391 ? . 1_455
C(61) H(54) 3.240 ? . .
C(61) H(86) 3.290 ? . 3_655
C(62) H(24) 3.123 ? . .
C(62) H(51) 3.328 ? . 3_655
C(62) H(86) 3.114 ? . 3_655
C(63) H(16) 3.198 ? . 3_655
C(63) H(51) 3.349 ? . 3_655
H(1) H(80) 3.092 ? . 3_665
H(2) F(2) 3.519 ? . 2_654
H(2) F(4) 3.593 ? . 2_654
H(2) F(6) 2.742 ? . 2_654
H(2) C(36) 3.456 ? . 3_765
H(2) C(52) 3.489 ? . 2_654
H(2) H(41) 2.763 ? . 3_765
H(2) H(42) 3.460 ? . 3_765
H(2) H(63) 2.548 ? . 2_654
H(3) P(2) 3.523 ? . 3_665
H(3) F(8) 2.802 ? . 3_665
H(3) F(9) 2.793 ? . 3_665
H(3) F(11) 3.252 ? . 3_665
H(3) H(30) 2.770 ? . 3_665
H(3) H(35) 3.552 ? . 3_665
H(3) H(70) 3.332 ? . 3_665
H(3) H(71) 3.286 ? . .
H(4) C(55) 3.544 ? . 3_665
H(4) H(35) 3.506 ? . 3_665
H(4) H(70) 2.991 ? . 3_665
H(4) H(71) 3.366 ? . 3_665
H(5) F(2) 3.085 ? . 2_654
H(5) F(8) 3.487 ? . 3_665
H(5) C(36) 3.359 ? . 3_765
H(5) H(40) 2.762 ? . 3_765
H(5) H(41) 3.318 ? . 3_765
H(5) H(42) 3.499 ? . 3_765
H(5) H(54) 3.260 ? . 3_665
H(5) H(81) 3.297 ? . 3_665
H(5) H(82) 3.499 ? . 3_665
H(6) F(8) 2.346 ? . 3_665
H(6) F(9) 3.572 ? . 3_665
H(6) C(25) 3.412 ? . 3_665
H(6) C(26) 3.290 ? . 3_665
H(6) C(46) 3.499 ? . 3_665
H(6) H(29) 3.150 ? . 3_665
H(6) H(30) 2.954 ? . 3_665
H(7) F(2) 3.083 ? . 2_654
H(7) F(4) 3.213 ? . 2_654
H(7) C(46) 3.050 ? . 3_665
H(7) C(47) 3.515 ? . 3_665
H(7) C(52) 3.186 ? . 2_654
H(7) H(52) 2.763 ? . 3_665
H(7) H(53) 3.564 ? . 3_665
H(7) H(63) 2.498 ? . 2_654
H(7) H(64) 3.450 ? . 2_654
H(7) H(65) 3.180 ? . 2_654
H(8) O(3) 2.692 ? . .
H(8) H(42) 3.209 ? . 3_765
H(9) O(3) 2.626 ? . .
H(9) C(32) 3.287 ? . 3_765
H(9) C(56) 3.563 ? . .
H(9) H(37) 2.643 ? . 3_765
H(9) H(42) 3.385 ? . 3_765
H(9) H(60) 3.238 ? . .
H(9) H(74) 3.592 ? . .
H(10) F(14) 3.240 ? . 4_554
H(10) F(15) 2.548 ? . 4_554
H(10) O(2) 3.441 ? . .
H(10) C(42) 3.360 ? . 3_755
H(10) H(48) 2.588 ? . 3_755
H(10) H(49) 3.465 ? . 3_755
H(10) H(80) 3.456 ? . 3_665
H(11) O(2) 2.841 ? . .
H(11) H(80) 3.592 ? . 3_665
H(12) O(4) 2.321 ? . 3_665
H(12) C(28) 3.033 ? . 3_765
H(12) C(29) 3.152 ? . 3_765
H(12) C(31) 3.582 ? . 3_765
H(12) C(59) 3.445 ? . 3_665
H(12) H(31) 2.959 ? . 3_765
H(12) H(32) 3.146 ? . 3_765
H(12) H(36) 3.546 ? . 3_765
H(13) F(14) 2.520 ? . 4_554
H(13) F(15) 3.584 ? . 4_554
H(13) F(18) 3.583 ? . 4_554
H(13) O(4) 3.562 ? . 3_665
H(13) C(28) 3.475 ? . 3_765
H(13) C(42) 3.528 ? . 3_755
H(13) H(31) 3.210 ? . 3_765
H(13) H(33) 3.518 ? . 3_765
H(13) H(47) 3.084 ? . 3_755
H(13) H(48) 3.165 ? . 3_755
H(14) H(72) 3.299 ? . 3_765
H(14) H(73) 3.508 ? . 3_765
H(14) H(74) 3.541 ? . 3_765
H(15) C(49) 3.535 ? . .
H(15) H(49) 3.289 ? . 3_755
H(15) H(58) 2.648 ? . .
H(15) H(85) 3.370 ? . 3_655
H(16) F(19) 2.752 ? . .
H(16) C(38) 3.371 ? . 3_755
H(16) C(49) 3.125 ? . .
H(16) C(63) 3.198 ? . 3_655
H(16) H(44) 2.759 ? . 3_755
H(16) H(49) 3.054 ? . 3_755
H(16) H(57) 3.342 ? . .
H(16) H(58) 2.464 ? . .
H(16) H(59) 3.126 ? . .
H(16) H(84) 2.761 ? . 3_655
H(16) H(85) 2.789 ? . 3_655
H(17) F(2) 3.168 ? . 2_644
H(17) F(3) 3.490 ? . 2_644
H(17) F(5) 2.627 ? . 2_644
H(17) C(48) 3.242 ? . 3_655
H(17) H(54) 3.195 ? . 3_655
H(17) H(55) 2.672 ? . 3_655
H(17) H(56) 3.368 ? . 3_655
H(17) H(68) 3.139 ? . .
H(18) H(55) 3.418 ? . 3_655
H(18) H(56) 3.446 ? . 3_655
H(19) O(2) 3.593 ? . .
H(19) C(34) 3.047 ? . 3_755
H(19) C(35) 3.338 ? . 3_755
H(19) C(37) 3.562 ? . 3_755
H(19) C(38) 3.554 ? . 3_755
H(19) C(54) 3.222 ? . .
H(19) H(38) 2.963 ? . 3_755
H(19) H(39) 3.431 ? . 3_755
H(19) H(66) 3.414 ? . .
H(19) H(68) 2.365 ? . .
H(20) F(2) 2.560 ? . 2_644
H(20) F(3) 3.277 ? . 2_644
H(20) C(33) 3.532 ? . 3_755
H(20) C(34) 3.289 ? . 3_755
H(20) C(36) 3.477 ? . 3_755
H(20) H(38) 3.014 ? . 3_755
H(20) H(40) 2.885 ? . 3_755
H(20) H(41) 3.585 ? . 3_755
H(20) H(54) 3.298 ? . 3_655
H(20) H(68) 3.207 ? . .
H(20) H(82) 3.325 ? . 3_655
H(21) F(19) 2.519 ? . .
H(21) H(40) 3.274 ? . 3_755
H(21) H(82) 2.877 ? . 3_655
H(21) H(84) 3.546 ? . 3_655
H(21) H(85) 3.430 ? . 3_655
H(22) H(34) 3.442 ? . 3_665
H(22) H(35) 3.424 ? . 3_665
H(22) H(67) 3.529 ? . 2_654
H(23) F(14) 3.519 ? . 4_454
H(23) F(16) 2.590 ? . 4_454
H(23) C(30) 3.326 ? . 3_665
H(23) C(58) 3.536 ? . 4_554
H(23) H(33) 3.258 ? . 3_665
H(23) H(34) 2.755 ? . 3_665
H(23) H(35) 3.465 ? . 3_665
H(23) H(76) 2.952 ? . 4_554
H(23) H(77) 3.343 ? . 4_554
H(24) F(21) 3.225 ? . 3_655
H(24) F(24) 3.097 ? . 3_655
H(24) O(5) 2.423 ? . .
H(24) C(62) 3.123 ? . .
H(24) H(51) 2.867 ? . 3_655
H(24) H(56) 3.359 ? . 3_655
H(24) H(69) 3.264 ? . 3_665
H(24) H(83) 3.079 ? . .
H(25) O(5) 2.952 ? . .
H(25) H(56) 3.556 ? . 3_655
H(25) H(83) 3.264 ? . .
H(26) F(14) 2.993 ? . 4_454
H(26) F(20) 3.008 ? . 3_655
H(26) F(21) 3.574 ? . 3_655
H(26) C(42) 3.591 ? . 3_655
H(26) H(33) 2.938 ? . 3_665
H(26) H(45) 3.376 ? . 3_655
H(26) H(47) 2.942 ? . 3_655
H(26) H(73) 3.434 ? . 3_665
H(27) F(20) 3.216 ? . 3_655
H(27) F(21) 2.739 ? . 3_655
H(27) C(40) 3.412 ? . 3_655
H(27) C(43) 3.443 ? . 3_655
H(27) C(44) 3.158 ? . 3_655
H(27) H(45) 3.455 ? . 3_655
H(27) H(50) 3.394 ? . 3_655
H(27) H(51) 2.884 ? . 3_655
H(27) H(76) 3.571 ? . 4_554
H(28) F(14) 3.184 ? . 4_454
H(28) F(16) 3.480 ? . 4_454
H(28) F(17) 3.198 ? . 4_454
H(28) C(40) 3.068 ? . 3_655
H(28) C(58) 3.070 ? . 4_554
H(28) H(45) 2.691 ? . 3_655
H(28) H(75) 3.482 ? . 4_554
H(28) H(76) 2.681 ? . 4_554
H(28) H(77) 2.652 ? . 4_554
H(29) F(8) 2.435 ? . .
H(29) F(10) 3.237 ? . .
H(29) H(6) 3.150 ? . 3_665
H(30) F(8) 2.711 ? . .
H(30) F(11) 3.195 ? . .
H(30) C(3) 3.562 ? . 3_665
H(30) C(4) 3.149 ? . 3_665
H(30) H(3) 2.770 ? . 3_665
H(30) H(6) 2.954 ? . 3_665
H(30) H(70) 3.065 ? . .
H(30) H(72) 3.095 ? . .
H(31) P(3) 3.574 ? . 2_755
H(31) F(14) 3.138 ? . 2_755
H(31) F(18) 2.435 ? . 2_755
H(31) O(4) 3.480 ? . 1_655
H(31) C(12) 3.511 ? . 3_765
H(31) H(12) 2.959 ? . 3_765
H(31) H(13) 3.210 ? . 3_765
H(31) H(64) 3.061 ? . 4_555
H(31) H(66) 3.478 ? . 4_555
H(32) O(4) 2.672 ? . 1_655
H(32) H(12) 3.146 ? . 3_765
H(32) H(77) 3.314 ? . 1_655
H(33) F(14) 3.164 ? . 2_755
H(33) C(20) 3.187 ? . 3_665
H(33) C(21) 3.254 ? . 3_665
H(33) C(24) 3.519 ? . 3_665
H(33) C(57) 3.482 ? . .
H(33) H(13) 3.518 ? . 3_765
H(33) H(23) 3.258 ? . 3_665
H(33) H(26) 2.938 ? . 3_665
H(33) H(70) 3.177 ? . .
H(33) H(72) 3.378 ? . .
H(33) H(73) 2.782 ? . .
H(34) F(14) 3.138 ? . 2_755
H(34) F(16) 2.972 ? . 2_755
H(34) F(18) 3.487 ? . 2_755
H(34) C(19) 3.414 ? . 3_665
H(34) C(20) 2.987 ? . 3_665
H(34) C(54) 3.494 ? . 4_555
H(34) H(22) 3.442 ? . 3_665
H(34) H(23) 2.755 ? . 3_665
H(34) H(64) 3.232 ? . 4_555
H(34) H(66) 3.306 ? . 4_555
H(34) H(67) 2.822 ? . 4_555
H(35) C(4) 3.314 ? . 3_665
H(35) C(5) 3.277 ? . 3_665
H(35) C(19) 3.256 ? . 3_665
H(35) C(20) 3.251 ? . 3_665
H(35) H(3) 3.552 ? . 3_665
H(35) H(4) 3.506 ? . 3_665
H(35) H(22) 3.424 ? . 3_665
H(35) H(23) 3.465 ? . 3_665
H(35) H(64) 3.574 ? . 4_555
H(35) H(67) 3.475 ? . 4_555
H(35) H(70) 3.060 ? . .
H(36) F(22) 3.174 ? . 3_755
H(36) H(12) 3.546 ? . 3_765
H(37) F(22) 3.283 ? . 3_755
H(37) O(3) 2.468 ? . 3_765
H(37) C(8) 3.305 ? . 3_765
H(37) C(56) 3.265 ? . 3_765
H(37) H(9) 2.643 ? . 3_765
H(37) H(74) 3.056 ? . 3_765
H(38) F(2) 3.412 ? . 4_655
H(38) F(3) 2.655 ? . 4_655
H(38) F(6) 3.463 ? . 4_655
H(38) C(18) 3.393 ? . 3_755
H(38) H(19) 2.963 ? . 3_755
H(38) H(20) 3.014 ? . 3_755
H(38) H(68) 3.356 ? . 3_755
H(38) H(78) 3.087 ? . 1_655
H(39) H(19) 3.431 ? . 3_755
H(39) H(66) 3.109 ? . 3_755
H(39) H(68) 3.409 ? . 3_755
H(40) F(2) 3.126 ? . 4_655
H(40) O(3) 3.527 ? . 3_765
H(40) C(3) 3.561 ? . 3_765
H(40) C(6) 3.504 ? . 3_765
H(40) C(18) 3.478 ? . 3_755
H(40) H(5) 2.762 ? . 3_765
H(40) H(20) 2.885 ? . 3_755
H(40) H(21) 3.274 ? . 3_755
H(40) H(82) 3.463 ? . 1_655
H(41) F(2) 2.969 ? . 4_655
H(41) F(6) 2.941 ? . 4_655
H(41) C(2) 2.998 ? . 3_765
H(41) C(3) 3.470 ? . 3_765
H(41) C(60) 3.391 ? . 1_655
H(41) H(2) 2.763 ? . 3_765
H(41) H(5) 3.318 ? . 3_765
H(41) H(20) 3.585 ? . 3_755
H(41) H(78) 2.820 ? . 1_655
H(41) H(80) 3.109 ? . 1_655
H(42) O(3) 2.682 ? . 3_765
H(42) C(1) 3.537 ? . 3_765
H(42) C(2) 3.243 ? . 3_765
H(42) C(3) 3.406 ? . 3_765
H(42) C(7) 3.428 ? . 3_765
H(42) C(8) 3.512 ? . 3_765
H(42) H(2) 3.460 ? . 3_765
H(42) H(5) 3.499 ? . 3_765
H(42) H(8) 3.209 ? . 3_765
H(42) H(9) 3.385 ? . 3_765
H(42) H(80) 3.442 ? . 1_655
H(43) F(19) 3.127 ? . 3_755
H(43) F(22) 2.679 ? . 3_755
H(43) F(23) 3.072 ? . 3_755
H(44) F(19) 2.937 ? . 3_755
H(44) F(23) 2.969 ? . .
H(44) F(23) 3.247 ? . 3_755
H(44) C(14) 3.490 ? . 3_755
H(44) C(49) 3.061 ? . 3_755
H(44) H(16) 2.759 ? . 3_755
H(44) H(57) 2.459 ? . 3_755
H(44) H(58) 2.867 ? . 3_755
H(44) H(59) 3.481 ? . 3_755
H(45) F(14) 3.431 ? . 2_745
H(45) F(17) 2.551 ? . 2_745
H(45) C(24) 3.335 ? . 3_655
H(45) H(26) 3.376 ? . 3_655
H(45) H(27) 3.455 ? . 3_655
H(45) H(28) 2.691 ? . 3_655
H(45) H(66) 3.394 ? . 3_755
H(45) H(77) 3.068 ? . 2_645
H(46) C(58) 3.386 ? . 2_645
H(46) H(66) 3.384 ? . 3_755
H(46) H(75) 2.853 ? . 2_645
H(46) H(77) 3.085 ? . 2_645
H(47) F(14) 3.444 ? . 2_745
H(47) F(20) 2.640 ? . .
H(47) H(13) 3.084 ? . 3_755
H(47) H(26) 2.942 ? . 3_655
H(47) H(61) 3.084 ? . 3_755
H(48) F(14) 3.094 ? . 2_745
H(48) F(15) 3.363 ? . 2_745
H(48) F(17) 3.554 ? . 2_745
H(48) O(2) 2.760 ? . 3_755
H(48) C(9) 3.540 ? . 3_755
H(48) C(10) 2.925 ? . 3_755
H(48) C(11) 3.555 ? . 3_755
H(48) C(53) 3.579 ? . 3_755
H(48) H(10) 2.588 ? . 3_755
H(48) H(13) 3.165 ? . 3_755
H(49) O(2) 3.226 ? . 3_755
H(49) C(10) 3.376 ? . 3_755
H(49) C(13) 3.410 ? . 3_755
H(49) C(14) 3.285 ? . 3_755
H(49) C(49) 3.519 ? . 3_755
H(49) H(10) 3.465 ? . 3_755
H(49) H(15) 3.289 ? . 3_755
H(49) H(16) 3.054 ? . 3_755
H(49) H(57) 3.387 ? . 3_755
H(49) H(58) 2.827 ? . 3_755
H(49) H(61) 3.133 ? . 3_755
H(50) F(21) 3.001 ? . .
H(50) H(27) 3.394 ? . 3_655
H(51) F(21) 3.220 ? . .
H(51) O(5) 2.599 ? . 3_655
H(51) C(22) 3.344 ? . 3_655
H(51) C(62) 3.328 ? . 3_655
H(51) C(63) 3.349 ? . 3_655
H(51) H(24) 2.867 ? . 3_655
H(51) H(27) 2.884 ? . 3_655
H(51) H(81) 3.526 ? . .
H(51) H(84) 3.189 ? . 3_655
H(51) H(86) 3.036 ? . 3_655
H(52) F(2) 3.367 ? . 4_555
H(52) F(4) 2.653 ? . 4_555
H(52) C(6) 3.503 ? . 3_665
H(52) H(7) 2.763 ? . 3_665
H(52) H(65) 3.040 ? . 4_555
H(52) H(75) 3.180 ? . 2_645
H(52) H(79) 3.185 ? . 2_645
H(53) C(52) 3.195 ? . 4_555
H(53) H(7) 3.564 ? . 3_665
H(53) H(63) 3.554 ? . 4_555
H(53) H(64) 3.246 ? . 4_555
H(53) H(65) 2.417 ? . 4_555
H(53) H(75) 3.376 ? . 2_645
H(54) F(2) 3.166 ? . 4_555
H(54) C(15) 3.593 ? . 3_655
H(54) C(16) 3.331 ? . 3_655
H(54) C(61) 3.240 ? . .
H(54) H(5) 3.260 ? . 3_665
H(54) H(17) 3.195 ? . 3_655
H(54) H(20) 3.298 ? . 3_655
H(54) H(81) 2.619 ? . .
H(54) H(82) 3.033 ? . .
H(54) H(85) 3.428 ? . .
H(55) F(2) 3.126 ? . 4_555
H(55) F(5) 3.046 ? . 4_555
H(55) C(16) 3.072 ? . 3_655
H(55) C(17) 3.482 ? . 3_655
H(55) H(17) 2.672 ? . 3_655
H(55) H(18) 3.418 ? . 3_655
H(55) H(76) 3.370 ? . 2_645
H(55) H(79) 2.824 ? . 2_645
H(56) O(5) 3.168 ? . 3_655
H(56) C(16) 3.326 ? . 3_655
H(56) C(17) 3.368 ? . 3_655
H(56) C(22) 3.220 ? . 3_655
H(56) C(23) 3.334 ? . 3_655
H(56) H(17) 3.368 ? . 3_655
H(56) H(18) 3.446 ? . 3_655
H(56) H(24) 3.359 ? . 3_655
H(56) H(25) 3.556 ? . 3_655
H(56) H(81) 3.501 ? . .
H(56) H(85) 3.530 ? . .
H(57) F(19) 3.341 ? . .
H(57) F(20) 3.408 ? . 3_755
H(57) F(22) 3.197 ? . 3_755
H(57) F(23) 3.061 ? . .
H(57) F(23) 2.351 ? . 3_755
H(57) C(38) 3.338 ? . 3_755
H(57) H(16) 3.342 ? . .
H(57) H(44) 2.459 ? . 3_755
H(57) H(49) 3.387 ? . 3_755
H(58) F(10) 2.919 ? . .
H(58) C(13) 3.225 ? . .
H(58) C(14) 3.134 ? . .
H(58) H(15) 2.648 ? . .
H(58) H(16) 2.464 ? . .
H(58) H(44) 2.867 ? . 3_755
H(58) H(49) 2.827 ? . 3_755
H(58) H(84) 3.479 ? . 3_655
H(59) F(10) 3.344 ? . .
H(59) F(19) 3.127 ? . .
H(59) F(21) 2.939 ? . .
H(59) F(23) 3.327 ? . .
H(59) H(16) 3.126 ? . .
H(59) H(44) 3.481 ? . 3_755
H(59) H(84) 2.830 ? . 3_655
H(60) F(10) 2.565 ? . .
H(60) F(11) 3.496 ? . .
H(60) C(8) 3.489 ? . .
H(60) H(9) 3.238 ? . .
H(60) H(72) 3.562 ? . .
H(61) F(20) 3.076 ? . 3_755
H(61) F(22) 3.219 ? . 3_755
H(61) C(42) 3.558 ? . 3_755
H(61) H(47) 3.084 ? . 3_755
H(61) H(49) 3.133 ? . 3_755
H(61) H(74) 3.494 ? . 3_765
H(62) F(22) 3.042 ? . 3_755
H(62) H(74) 3.034 ? . 3_765
H(63) F(4) 3.170 ? . .
H(63) C(2) 2.963 ? . 2_644
H(63) C(3) 3.277 ? . 2_644
H(63) C(6) 3.229 ? . 2_644
H(63) H(2) 2.548 ? . 2_644
H(63) H(7) 2.498 ? . 2_644
H(63) H(53) 3.554 ? . 4_554
H(64) C(26) 3.430 ? . 4_554
H(64) C(27) 2.935 ? . 4_554
H(64) C(28) 2.838 ? . 4_554
H(64) C(29) 3.282 ? . 4_554
H(64) C(30) 3.461 ? . 4_554
H(64) H(7) 3.450 ? . 2_644
H(64) H(31) 3.061 ? . 4_554
H(64) H(34) 3.232 ? . 4_554
H(64) H(35) 3.574 ? . 4_554
H(64) H(53) 3.246 ? . 4_554
H(65) F(4) 3.275 ? . .
H(65) F(15) 2.910 ? . 4_554
H(65) C(46) 3.474 ? . 4_554
H(65) C(47) 3.176 ? . 4_554
H(65) H(7) 3.180 ? . 2_644
H(65) H(52) 3.040 ? . 4_554
H(65) H(53) 2.417 ? . 4_554
H(66) F(16) 3.353 ? . 3_755
H(66) F(18) 3.467 ? . 3_755
H(66) C(40) 3.350 ? . 3_755
H(66) C(41) 3.359 ? . 3_755
H(66) H(19) 3.414 ? . .
H(66) H(31) 3.478 ? . 4_554
H(66) H(34) 3.306 ? . 4_554
H(66) H(39) 3.109 ? . 3_755
H(66) H(45) 3.394 ? . 3_755
H(66) H(46) 3.384 ? . 3_755
H(67) F(3) 3.359 ? . 2_644
H(67) C(30) 3.479 ? . 4_554
H(67) H(22) 3.529 ? . 2_644
H(67) H(34) 2.822 ? . 4_554
H(67) H(35) 3.475 ? . 4_554
H(68) F(3) 3.080 ? . 2_644
H(68) C(15) 3.330 ? . .
H(68) C(16) 3.371 ? . .
H(68) C(18) 3.052 ? . .
H(68) H(17) 3.139 ? . .
H(68) H(19) 2.365 ? . .
H(68) H(20) 3.207 ? . .
H(68) H(38) 3.356 ? . 3_755
H(68) H(39) 3.409 ? . 3_755
H(69) F(9) 3.170 ? . 3_665
H(69) F(24) 2.935 ? . 1_565
H(69) C(22) 3.535 ? . 3_665
H(69) H(24) 3.264 ? . 3_665
H(69) H(83) 2.807 ? . 3_665
H(70) F(9) 3.561 ? . 3_665
H(70) F(11) 3.448 ? . .
H(70) C(5) 3.530 ? . 3_665
H(70) C(30) 3.514 ? . .
H(70) H(3) 3.332 ? . 3_665
H(70) H(4) 2.991 ? . 3_665
H(70) H(30) 3.065 ? . .
H(70) H(33) 3.177 ? . .
H(70) H(35) 3.060 ? . .
H(71) F(9) 2.852 ? . 3_665
H(71) F(11) 3.024 ? . .
H(71) H(3) 3.286 ? . .
H(71) H(4) 3.366 ? . 3_665
H(72) C(26) 3.278 ? . .
H(72) H(14) 3.299 ? . 3_765
H(72) H(30) 3.095 ? . .
H(72) H(33) 3.378 ? . .
H(72) H(60) 3.562 ? . .
H(73) F(20) 3.121 ? . 1_565
H(73) F(24) 3.384 ? . 1_565
H(73) C(30) 3.571 ? . .
H(73) H(14) 3.508 ? . 3_765
H(73) H(26) 3.434 ? . 3_665
H(73) H(33) 2.782 ? . .
H(74) F(20) 3.392 ? . 1_565
H(74) F(22) 3.451 ? . 1_565
H(74) H(9) 3.592 ? . .
H(74) H(14) 3.541 ? . 3_765
H(74) H(37) 3.056 ? . 3_765
H(74) H(61) 3.494 ? . 3_765
H(74) H(62) 3.034 ? . 3_765
H(75) F(15) 3.331 ? . 2_655
H(75) F(18) 3.021 ? . 2_655
H(75) C(45) 3.536 ? . 2_655
H(75) C(46) 3.056 ? . 2_655
H(75) C(47) 3.176 ? . 2_655
H(75) H(28) 3.482 ? . 4_555
H(75) H(46) 2.853 ? . 2_655
H(75) H(52) 3.180 ? . 2_655
H(75) H(53) 3.376 ? . 2_655
H(76) C(20) 3.207 ? . 4_555
H(76) C(21) 3.359 ? . 4_555
H(76) C(24) 3.330 ? . 4_555
H(76) C(45) 3.405 ? . 2_655
H(76) C(46) 3.506 ? . 2_655
H(76) H(23) 2.952 ? . 4_555
H(76) H(27) 3.571 ? . 4_555
H(76) H(28) 2.681 ? . 4_555
H(76) H(55) 3.370 ? . 2_655
H(77) F(16) 3.521 ? . 1_455
H(77) F(17) 2.800 ? . 1_455
H(77) F(18) 3.518 ? . 2_655
H(77) C(24) 3.559 ? . 4_555
H(77) H(23) 3.343 ? . 4_555
H(77) H(28) 2.652 ? . 4_555
H(77) H(32) 3.314 ? . 1_455
H(77) H(45) 3.068 ? . 2_655
H(77) H(46) 3.085 ? . 2_655
H(78) F(6) 3.043 ? . 4_555
H(78) C(34) 3.425 ? . 1_455
H(78) C(36) 3.529 ? . 1_455
H(78) H(38) 3.087 ? . 1_455
H(78) H(41) 2.820 ? . 1_455
H(79) F(4) 3.510 ? . 3_665
H(79) F(5) 2.829 ? . 3_665
H(79) H(52) 3.185 ? . 2_655
H(79) H(55) 2.824 ? . 2_655
H(80) F(5) 3.456 ? . 3_665
H(80) N(2) 3.524 ? . 3_665
H(80) C(9) 3.394 ? . 3_665
H(80) C(10) 3.149 ? . 3_665
H(80) C(11) 3.229 ? . 3_665
H(80) C(36) 3.564 ? . 1_455
H(80) H(1) 3.092 ? . 3_665
H(80) H(10) 3.456 ? . 3_665
H(80) H(11) 3.592 ? . 3_665
H(80) H(41) 3.109 ? . 1_455
H(80) H(42) 3.442 ? . 1_455
H(81) F(12) 3.019 ? . .
H(81) O(5) 3.206 ? . 3_655
H(81) C(48) 3.350 ? . .
H(81) H(5) 3.297 ? . 3_665
H(81) H(51) 3.526 ? . .
H(81) H(54) 2.619 ? . .
H(81) H(56) 3.501 ? . .
H(81) H(86) 2.809 ? . 3_655
H(82) F(19) 3.420 ? . 3_655
H(82) F(24) 3.074 ? . 3_655
H(82) C(18) 3.438 ? . 3_655
H(82) H(5) 3.499 ? . 3_665
H(82) H(20) 3.325 ? . 3_655
H(82) H(21) 2.877 ? . 3_655
H(82) H(40) 3.463 ? . 1_455
H(82) H(54) 3.033 ? . .
H(83) F(9) 3.172 ? . .
H(83) F(12) 2.990 ? . .
H(83) F(24) 3.141 ? . 3_655
H(83) H(24) 3.079 ? . .
H(83) H(25) 3.264 ? . .
H(83) H(69) 2.807 ? . 3_665
H(83) H(86) 3.491 ? . 3_655
H(84) P(4) 3.474 ? . 3_655
H(84) F(19) 2.650 ? . 3_655
H(84) F(21) 2.709 ? . 3_655
H(84) F(24) 3.313 ? . 3_655
H(84) C(14) 3.221 ? . 3_655
H(84) C(49) 3.568 ? . 3_655
H(84) H(16) 2.761 ? . 3_655
H(84) H(21) 3.546 ? . 3_655
H(84) H(51) 3.189 ? . 3_655
H(84) H(58) 3.479 ? . 3_655
H(84) H(59) 2.830 ? . 3_655
H(85) F(12) 3.375 ? . 3_655
H(85) O(5) 2.925 ? . 3_655
H(85) C(13) 3.130 ? . 3_655
H(85) C(14) 2.759 ? . 3_655
H(85) C(15) 3.200 ? . 3_655
H(85) H(15) 3.370 ? . 3_655
H(85) H(16) 2.789 ? . 3_655
H(85) H(21) 3.430 ? . 3_655
H(85) H(54) 3.428 ? . .
H(85) H(56) 3.530 ? . .
H(86) F(12) 2.452 ? . 3_655
H(86) O(5) 2.839 ? . 3_655
H(86) C(61) 3.290 ? . 3_655
H(86) C(62) 3.114 ? . 3_655
H(86) H(51) 3.036 ? . 3_655
H(86) H(81) 2.809 ? . 3_655
H(86) H(83) 3.491 ? . 3_655
